data_7124618
loop_
_publ_author_name
'Taylor, Christopher G. P.'
'Piper, Jerico R.'
'Ward, Michael D.'

_publ_section_title
;
 Binding of chemical warfare agent simulants as guests in a coordination
 cage: contributions to binding and a fluorescence-based response.
;
_journal_issue 37
_journal_name_full 'Chemical communications (Cambridge, England)'
_journal_page_first 6225
_journal_page_last 6228
_journal_paper_doi 10.1039/c6cc02021f
_journal_volume 52
_journal_year 2016
_chemical_formula_moiety '12(C30 H26 N6 O2) Co8, 16(B F4), 2(C3 H9 O3 P)'
_chemical_formula_sum 'C366 H330 B16 Co8 F64 N72 O30 P2'
_chemical_formula_weight 8139.34
_space_group_crystal_system monoclinic
_space_group_IT_number 15
_space_group_name_Hall '-C 2yc'
_space_group_name_H-M_alt 'C 1 2/c 1'
_atom_sites_solution_hydrogens geom
_audit_creation_method SHELXL-2014/7
_audit_update_record
;
2016-03-07 deposited with the CCDC.
2016-03-22 downloaded from the CCDC.
;
_cell_angle_alpha 90
_cell_angle_beta 107.133(5)
_cell_angle_gamma 90
_cell_formula_units_Z 4
_cell_length_a 27.477(4)
_cell_length_b 39.201(6)
_cell_length_c 41.992(7)
_cell_measurement_reflns_used 9988
_cell_measurement_temperature 100(2)
_cell_measurement_theta_max 16.96
_cell_measurement_theta_min 2.28
_cell_volume 43223(12)
_computing_cell_refinement 'Bruker SAINT'
_computing_data_collection 'Bruker APEX2'
_computing_data_reduction 'Bruker SAINT'
_computing_molecular_graphics 'Bruker SHELXTL'
_computing_publication_material 'Bruker SHELXTL'
_computing_structure_refinement 'SHELXL-2014/7 (Sheldrick, 2014)'
_computing_structure_solution 'SHELXS-97 (Sheldrick 2008)'
_diffrn_ambient_temperature 100(2)
_diffrn_measured_fraction_theta_full 0.983
_diffrn_measured_fraction_theta_max 0.983
_diffrn_measurement_device_type 'Bruker APEX-II CCD'
_diffrn_measurement_method '\f and \w scans'
_diffrn_radiation_type MoK\a
_diffrn_radiation_wavelength 0.71073
_diffrn_reflns_av_R_equivalents 0.1368
_diffrn_reflns_av_unetI/netI 0.1483
_diffrn_reflns_Laue_measured_fraction_full 0.983
_diffrn_reflns_Laue_measured_fraction_max 0.983
_diffrn_reflns_limit_h_max 32
_diffrn_reflns_limit_h_min -32
_diffrn_reflns_limit_k_max 46
_diffrn_reflns_limit_k_min -44
_diffrn_reflns_limit_l_max 47
_diffrn_reflns_limit_l_min -50
_diffrn_reflns_number 312293
_diffrn_reflns_point_group_measured_fraction_full 0.983
_diffrn_reflns_point_group_measured_fraction_max 0.983
_diffrn_reflns_theta_full 25.186
_diffrn_reflns_theta_max 25.186
_diffrn_reflns_theta_min 0.933
_diffrn_source sealed-tube
_exptl_absorpt_coefficient_mu 0.399
_exptl_absorpt_correction_T_max 0.7452
_exptl_absorpt_correction_T_min 0.6896
_exptl_absorpt_correction_type multi-scan
_exptl_absorpt_process_details sadabs
_exptl_crystal_colour orange
_exptl_crystal_density_diffrn 1.251
_exptl_crystal_description block
_exptl_crystal_F_000 16688
_exptl_crystal_recrystallization_method 'Re-crystallisation from solvent'
_exptl_crystal_size_max 0.200
_exptl_crystal_size_mid 0.100
_exptl_crystal_size_min 0.100
_refine_diff_density_max 1.793
_refine_diff_density_min -0.903
_refine_diff_density_rms 0.119
_refine_ls_extinction_method none
_refine_ls_goodness_of_fit_ref 1.403
_refine_ls_hydrogen_treatment constr
_refine_ls_matrix_type full
_refine_ls_number_parameters 1779
_refine_ls_number_reflns 38209
_refine_ls_number_restraints 2545
_refine_ls_restrained_S_all 1.391
_refine_ls_R_factor_all 0.3021
_refine_ls_R_factor_gt 0.1481
_refine_ls_shift/su_max 0.001
_refine_ls_shift/su_mean 0.000
_refine_ls_structure_factor_coef Fsqd
_refine_ls_weighting_details 'w=1/[\s^2^(Fo^2^)+(0.2000P)^2^] where P=(Fo^2^+2Fc^2^)/3'
_refine_ls_weighting_scheme calc
_refine_ls_wR_factor_gt 0.4181
_refine_ls_wR_factor_ref 0.4972
_reflns_Friedel_coverage 0.000
_reflns_number_gt 13600
_reflns_number_total 38209
_reflns_threshold_expression 'I > 2\s(I)'
_cod_data_source_file c6cc02021f2.cif
_cod_data_source_block imw1825_0m_a_sq
_cod_original_cell_volume 43224(12)
_cod_original_sg_symbol_H-M 'C 2/c'
_cod_database_code 7124618
_shelx_shelxl_version_number 2014/7
_shelx_space_group_comment
; 
The symmetry employed for this shelxl refinement is uniquely defined 
by the following loop, which should always be used as a source of 
symmetry information in preference to the above space-group names. 
They are only intended as comments. 
;
_shelx_estimated_absorpt_t_min 0.924
_shelx_estimated_absorpt_t_max 0.961
_solvent_exptl_crystal_recrystallization_method MeOH

loop_
_space_group_symop_operation_xyz
'x, y, z'
'-x, y, -z+1/2'
'x+1/2, y+1/2, z'
'-x+1/2, y+1/2, -z+1/2'
'-x, -y, -z'
'x, -y, z-1/2'
'-x+1/2, -y+1/2, -z'
'x+1/2, -y+1/2, z-1/2'

loop_
_atom_site_label
_atom_site_type_symbol
_atom_site_fract_x
_atom_site_fract_y
_atom_site_fract_z
_atom_site_U_iso_or_equiv
_atom_site_adp_type
_atom_site_occupancy
_atom_site_site_symmetry_order
_atom_site_calc_flag
_atom_site_refinement_flags_posn
_atom_site_refinement_flags_adp
_atom_site_refinement_flags_occupancy
_atom_site_disorder_assembly
_atom_site_disorder_group
Co1 Co 0.59402(5) 0.25686(3) 0.54145(4) 0.0552(4) Uani 1 1 d . . . . .
Co2 Co 0.31880(6) 0.25934(4) 0.28339(4) 0.0705(5) Uani 1 1 d . . . . .
Co3 Co 0.39946(6) 0.03597(4) 0.62400(4) 0.0759(5) Uani 1 1 d . . . . .
Co4 Co 0.11762(7) 0.03739(5) 0.36770(4) 0.0874(6) Uani 1 1 d . . . . .
N11A N 0.6364(2) 0.30235(15) 0.56149(18) 0.073(2) Uani 1 1 d G U . . .
C12A C 0.6297(2) 0.31430(18) 0.59108(19) 0.074(3) Uani 1 1 d G U . . .
C13A C 0.6597(3) 0.3409(2) 0.60818(18) 0.101(3) Uani 1 1 d G U . . .
H13A H 0.6551 0.3491 0.6284 0.121 Uiso 1 1 calc R U . . .
C14A C 0.6964(3) 0.35553(19) 0.5957(2) 0.130(4) Uani 1 1 d DG U . . .
C15A C 0.7031(3) 0.3436(2) 0.5661(2) 0.123(4) Uani 1 1 d G U . . .
H15A H 0.7282 0.3536 0.5576 0.148 Uiso 1 1 calc R U . . .
C16A C 0.6731(3) 0.3170(2) 0.54900(18) 0.091(3) Uani 1 1 d G U . . .
H16A H 0.6777 0.3088 0.5288 0.109 Uiso 1 1 calc R U . . .
C17A C 0.7256(7) 0.3851(4) 0.6168(4) 0.194(6) Uiso 1 1 d D U . . .
H17A H 0.7028 0.4052 0.6141 0.233 Uiso 1 1 calc R U . . .
H17B H 0.7357 0.3785 0.6406 0.233 Uiso 1 1 calc R U . . .
O18A O 0.7684(8) 0.3939(7) 0.6079(8) 0.446(15) Uiso 1 1 d D U . . .
N21A N 0.5260(2) 0.26205(14) 0.59556(15) 0.0559(19) Uani 1 1 d G U . . .
N22A N 0.5638(2) 0.27262(15) 0.58075(13) 0.0513(18) Uani 1 1 d G U . . .
C23A C 0.5927(2) 0.29902(15) 0.60074(18) 0.061(2) Uani 1 1 d G U . . .
C24A C 0.5729(3) 0.30476(15) 0.62791(15) 0.066(2) Uani 1 1 d G U . . .
H24A H 0.5851 0.3210 0.6452 0.080 Uiso 1 1 calc R U . . .
C25A C 0.5316(3) 0.28191(18) 0.62471(14) 0.062(2) Uani 1 1 d G U . . .
H25A H 0.5114 0.2802 0.6395 0.074 Uiso 1 1 calc R U . . .
C26A C 0.4935(4) 0.2344(2) 0.5833(2) 0.051(2) Uani 1 1 d . U . . .
H26A H 0.4851 0.2341 0.5587 0.061 Uiso 1 1 calc R U . . .
H26B H 0.4614 0.2379 0.5890 0.061 Uiso 1 1 calc R U . . .
N31A N 0.3533(3) -0.00027(14) 0.59014(17) 0.079(2) Uani 1 1 d G U . . .
C32A C 0.3676(2) -0.00665(15) 0.5616(2) 0.076(3) Uani 1 1 d G U . . .
C33A C 0.3398(3) -0.02943(17) 0.53778(17) 0.088(3) Uani 1 1 d G U . . .
H33A H 0.3495 -0.0338 0.5183 0.106 Uiso 1 1 calc R U . . .
C34A C 0.2976(3) -0.04583(15) 0.5425(2) 0.105(3) Uani 1 1 d DG U . . .
C35A C 0.2833(2) -0.03945(18) 0.5711(2) 0.105(4) Uani 1 1 d G U . . .
H35A H 0.2545 -0.0507 0.5743 0.126 Uiso 1 1 calc R U . . .
C36A C 0.3112(3) -0.01667(19) 0.59489(19) 0.099(3) Uani 1 1 d G U . . .
H36A H 0.3014 -0.0123 0.6144 0.118 Uiso 1 1 calc R U . . .
C37A C 0.2688(5) -0.0715(3) 0.5161(3) 0.134(5) Uani 1 1 d D U . . .
H37A H 0.2493 -0.0590 0.4959 0.161 Uiso 1 1 calc R U . . .
H37B H 0.2937 -0.0864 0.5098 0.161 Uiso 1 1 calc R U . . .
O38A O 0.2357(5) -0.0916(3) 0.5273(3) 0.208(6) Uani 1 1 d D U . . .
N41A N 0.4332(3) 0.03449(16) 0.58293(15) 0.065(2) Uani 1 1 d G U . . .
N42A N 0.4774(2) 0.04657(15) 0.57559(18) 0.072(2) Uani 1 1 d G U . . .
C43A C 0.4802(3) 0.0302(2) 0.54604(19) 0.085(3) Uani 1 1 d G U . . .
H43A H 0.5060 0.0335 0.5354 0.102 Uiso 1 1 calc R U . . .
C44A C 0.4378(3) 0.00792(19) 0.53513(17) 0.085(3) Uani 1 1 d G U . . .
H44A H 0.4301 -0.0063 0.5159 0.102 Uiso 1 1 calc R U . . .
C45A C 0.4087(2) 0.01060(17) 0.5579(2) 0.076(3) Uani 1 1 d G U . . .
C46A C 0.5069(4) 0.0728(2) 0.5925(3) 0.071(3) Uani 1 1 d . U . . .
H46A H 0.5414 0.0708 0.5898 0.085 Uiso 1 1 calc R U . . .
H46B H 0.5103 0.0705 0.6165 0.085 Uiso 1 1 calc R U . . .
C51A C 0.51577(18) 0.19976(9) 0.59688(12) 0.051(2) Uani 1 1 d G U . . .
C52A C 0.56167(18) 0.19762(12) 0.62210(12) 0.057(2) Uani 1 1 d G U . . .
H52A H 0.5791 0.2178 0.6316 0.069 Uiso 1 1 calc R U . . .
C53A C 0.58214(15) 0.16590(14) 0.63347(11) 0.056(2) Uani 1 1 d G U . . .
H53A H 0.6135 0.1644 0.6507 0.068 Uiso 1 1 calc R U . . .
C54A C 0.55671(16) 0.13632(12) 0.61962(11) 0.059(2) Uani 1 1 d G U . . .
H54A H 0.5707 0.1146 0.6274 0.070 Uiso 1 1 calc R U . . .
C55A C 0.51081(13) 0.13845(9) 0.59440(9) 0.052(2) Uani 1 1 d G U . . .
C56A C 0.49034(13) 0.17017(9) 0.58303(9) 0.049(2) Uani 1 1 d G U . . .
C61A C 0.44444(15) 0.17231(11) 0.55782(11) 0.053(2) Uani 1 1 d G U . . .
H61A H 0.4304 0.1940 0.5500 0.063 Uiso 1 1 calc R U . . .
C62A C 0.41900(15) 0.14272(14) 0.54397(12) 0.059(2) Uani 1 1 d G U . . .
H62A H 0.3876 0.1442 0.5267 0.070 Uiso 1 1 calc R U . . .
C63A C 0.43947(18) 0.11100(12) 0.55534(13) 0.061(2) Uani 1 1 d G U . . .
H63A H 0.4221 0.0908 0.5459 0.074 Uiso 1 1 calc R U . . .
C64A C 0.48537(18) 0.10887(9) 0.58056(13) 0.059(2) Uani 1 1 d G U . . .
N11B N 0.6479(2) 0.22476(16) 0.57748(16) 0.071(2) Uani 1 1 d G U . . .
C12B C 0.6392(2) 0.18990(18) 0.57312(16) 0.068(2) Uani 1 1 d G U . . .
C13B C 0.6721(3) 0.16690(14) 0.5939(2) 0.087(3) Uani 1 1 d G U . . .
H13B H 0.6662 0.1431 0.5910 0.104 Uiso 1 1 calc R U . . .
C14B C 0.7138(3) 0.1788(2) 0.61913(19) 0.102(3) Uani 1 1 d DG U . . .
C15B C 0.7225(2) 0.2136(2) 0.62349(17) 0.097(3) Uani 1 1 d G U . . .
H15B H 0.7510 0.2217 0.6407 0.117 Uiso 1 1 calc R U . . .
C16B C 0.6895(3) 0.23661(15) 0.60266(19) 0.081(3) Uani 1 1 d G U . . .
H16B H 0.6955 0.2604 0.6056 0.097 Uiso 1 1 calc R U . . .
C17B C 0.7480(5) 0.1526(3) 0.6430(3) 0.136(4) Uiso 0.5 1 d D U P A 1
H17C H 0.7280 0.1411 0.6560 0.164 Uiso 0.5 1 calc R U P A 1
H17D H 0.7595 0.1351 0.6298 0.164 Uiso 0.5 1 calc R U P A 1
O18B O 0.7902(7) 0.1680(6) 0.6648(5) 0.206(10) Uiso 0.5 1 d D U P A 1
C17I C 0.7480(5) 0.1526(3) 0.6430(3) 0.136(4) Uiso 0.5 1 d . U P A 2
H17E H 0.7837 0.1608 0.6495 0.164 Uiso 0.5 1 calc R U P A 2
H17F H 0.7373 0.1510 0.6635 0.164 Uiso 0.5 1 calc R U P A 2
O18I O 0.7456(10) 0.1207(3) 0.6288(6) 0.200(10) Uiso 0.5 1 d D U P A 2
N21B N 0.5182(2) 0.19072(16) 0.50993(14) 0.062(2) Uani 1 1 d G U . . .
N22B N 0.5619(2) 0.20670(12) 0.53161(16) 0.059(2) Uani 1 1 d G U . . .
C23B C 0.5958(2) 0.18072(18) 0.54836(15) 0.063(2) Uani 1 1 d G U . . .
C24B C 0.5732(3) 0.14868(14) 0.53703(19) 0.070(3) Uani 1 1 d G U . . .
H24B H 0.5876 0.1269 0.5441 0.084 Uiso 1 1 calc R U . . .
C25B C 0.5252(3) 0.15486(15) 0.51328(17) 0.071(3) Uani 1 1 d G U . . .
H25B H 0.5019 0.1380 0.5017 0.086 Uiso 1 1 calc R U . . .
C26B C 0.4796(4) 0.2099(3) 0.4891(2) 0.055(2) Uani 1 1 d . U . . .
H26C H 0.4765 0.2315 0.5006 0.066 Uiso 1 1 calc R U . . .
H26D H 0.4471 0.1973 0.4855 0.066 Uiso 1 1 calc R U . . .
N31B N 0.2715(2) 0.30139(14) 0.26047(15) 0.062(2) Uani 1 1 d G U . . .
C32B C 0.28927(18) 0.33332(17) 0.27305(13) 0.066(3) Uani 1 1 d G U . . .
C33B C 0.2617(2) 0.36243(13) 0.25995(16) 0.063(2) Uani 1 1 d G U . . .
H33B H 0.2738 0.3843 0.2686 0.075 Uiso 1 1 calc R U . . .
C34B C 0.2165(2) 0.35960(14) 0.23427(16) 0.066(2) Uani 1 1 d DG U . . .
C35B C 0.1987(2) 0.32766(17) 0.22168(14) 0.070(3) Uani 1 1 d G U . . .
H35B H 0.1678 0.3257 0.2041 0.085 Uiso 1 1 calc R U . . .
C36B C 0.2263(2) 0.29856(13) 0.23478(16) 0.065(3) Uani 1 1 d G U . . .
H36B H 0.2142 0.2767 0.2262 0.078 Uiso 1 1 calc R U . . .
C37B C 0.1845(3) 0.3914(2) 0.2213(2) 0.073(3) Uiso 0.5 1 d D U P B 1
H37C H 0.1792 0.4040 0.2404 0.088 Uiso 0.5 1 calc R U P B 1
H37D H 0.2036 0.4064 0.2103 0.088 Uiso 0.5 1 calc R U P B 1
O38B O 0.1375(4) 0.3838(3) 0.1990(3) 0.060(4) Uiso 0.5 1 d D U P B 1
C37I C 0.1845(3) 0.3914(2) 0.2213(2) 0.073(3) Uiso 0.5 1 d . U P B 2
H37E H 0.1625 0.3961 0.2357 0.088 Uiso 0.5 1 calc R U P B 2
H37F H 0.2075 0.4112 0.2228 0.088 Uiso 0.5 1 calc R U P B 2
O38I O 0.1543(5) 0.3877(3) 0.1885(3) 0.086(5) Uiso 0.5 1 d D U P B 2
N41B N 0.3599(3) 0.30259(16) 0.30856(17) 0.076(2) Uani 1 1 d G U . . .
N42B N 0.4082(2) 0.30998(18) 0.33147(18) 0.087(3) Uani 1 1 d G U . . .
C43B C 0.4136(3) 0.34599(19) 0.3339(2) 0.101(4) Uani 1 1 d G U . . .
H43B H 0.4423 0.3580 0.3475 0.122 Uiso 1 1 calc R U . . .
C44B C 0.3687(3) 0.36085(15) 0.3125(2) 0.097(3) Uani 1 1 d G U . . .
H44B H 0.3621 0.3846 0.3093 0.117 Uiso 1 1 calc R U . . .
C45B C 0.3355(2) 0.3340(2) 0.29685(18) 0.080(3) Uani 1 1 d G U . . .
C46B C 0.4403(4) 0.2853(3) 0.3500(3) 0.082(3) Uani 1 1 d . U . . .
H46C H 0.4757 0.2936 0.3547 0.099 Uiso 1 1 calc R U . . .
H46D H 0.4370 0.2646 0.3361 0.099 Uiso 1 1 calc R U . . .
C51B C 0.48621(19) 0.21868(13) 0.45457(11) 0.060(2) Uani 1 1 d G U . . .
C52B C 0.52496(19) 0.20291(13) 0.44496(15) 0.066(3) Uani 1 1 d G U . . .
H52B H 0.5461 0.1865 0.4591 0.079 Uiso 1 1 calc R U . . .
C53B C 0.53273(18) 0.21117(14) 0.41463(15) 0.066(3) Uani 1 1 d G U . . .
H53B H 0.5592 0.2004 0.4081 0.079 Uiso 1 1 calc R U . . .
C54B C 0.50175(19) 0.23520(14) 0.39392(12) 0.066(3) Uani 1 1 d G U . . .
H54B H 0.5071 0.2408 0.3732 0.079 Uiso 1 1 calc R U . . .
C55B C 0.46300(15) 0.25097(11) 0.40353(10) 0.065(2) Uani 1 1 d G U . . .
C56B C 0.45523(15) 0.24271(10) 0.43386(10) 0.061(2) Uani 1 1 d G U . . .
C61B C 0.41648(19) 0.25849(14) 0.44347(13) 0.063(3) Uani 1 1 d G U . . .
H61B H 0.4112 0.2528 0.4642 0.076 Uiso 1 1 calc R U . . .
C62B C 0.38550(18) 0.28252(14) 0.42276(16) 0.078(3) Uani 1 1 d G U . . .
H62B H 0.3590 0.2933 0.4293 0.094 Uiso 1 1 calc R U . . .
C63B C 0.3933(2) 0.29078(14) 0.39244(16) 0.077(3) Uani 1 1 d G U . . .
H63B H 0.3721 0.3072 0.3783 0.092 Uiso 1 1 calc R U . . .
C64B C 0.4320(2) 0.27500(14) 0.38283(12) 0.071(3) Uani 1 1 d G U . . .
N11C N 0.6308(2) 0.24918(17) 0.50259(14) 0.063(2) Uani 1 1 d G U . . .
C12C C 0.6114(2) 0.26804(15) 0.47359(17) 0.060(2) Uani 1 1 d G U . . .
C13C C 0.6340(3) 0.26602(18) 0.44809(14) 0.068(3) Uani 1 1 d G U . . .
H13C H 0.6207 0.2789 0.4283 0.082 Uiso 1 1 calc R U . . .
C14C C 0.6761(3) 0.2451(2) 0.45159(15) 0.080(3) Uani 1 1 d DG U . . .
C15C C 0.6956(2) 0.22627(18) 0.48059(19) 0.079(3) Uani 1 1 d G U . . .
H15C H 0.7244 0.2120 0.4830 0.095 Uiso 1 1 calc R U . . .
C16C C 0.6730(2) 0.22830(17) 0.50609(15) 0.076(3) Uani 1 1 d G U . . .
H16C H 0.6863 0.2154 0.5259 0.091 Uiso 1 1 calc R U . . .
C17C C 0.7038(5) 0.2415(4) 0.4248(3) 0.127(5) Uiso 1 1 d D U . . .
H17G H 0.7336 0.2570 0.4303 0.152 Uiso 1 1 calc R U . . .
H17H H 0.7166 0.2179 0.4251 0.152 Uiso 1 1 calc R U . . .
O18C O 0.6729(7) 0.2489(5) 0.3933(2) 0.261(8) Uiso 1 1 d D U . . .
N21C N 0.5488(2) 0.28567(15) 0.49955(14) 0.059(2) Uani 1 1 d G U . . .
N22C N 0.5064(2) 0.30810(15) 0.49262(14) 0.0564(19) Uani 1 1 d G U . . .
C23C C 0.5012(2) 0.32370(15) 0.46127(15) 0.061(2) Uani 1 1 d G U . . .
H23C H 0.4759 0.3399 0.4505 0.073 Uiso 1 1 calc R U . . .
C24C C 0.5404(3) 0.31091(18) 0.44883(14) 0.061(2) Uani 1 1 d G U . . .
H24C H 0.5459 0.3170 0.4283 0.074 Uiso 1 1 calc R U . . .
C25C C 0.5698(2) 0.28741(16) 0.47249(17) 0.062(2) Uani 1 1 d G U . . .
C26C C 0.4782(3) 0.3133(3) 0.5147(3) 0.060(2) Uani 1 1 d . U . . .
H26E H 0.4771 0.2916 0.5266 0.072 Uiso 1 1 calc R U . . .
H26F H 0.4428 0.3190 0.5017 0.072 Uiso 1 1 calc R U . . .
N31C N 0.3432(3) 0.4591(2) 0.66923(17) 0.094(3) Uani 1 1 d G U . . .
C32C C 0.3616(3) 0.4337(2) 0.6928(2) 0.098(3) Uani 1 1 d G U . . .
C33C C 0.3393(3) 0.4284(2) 0.71810(18) 0.104(3) Uani 1 1 d G U . . .
H33C H 0.3519 0.4111 0.7342 0.124 Uiso 1 1 calc R U . . .
C34C C 0.2985(3) 0.4486(2) 0.71980(19) 0.106(3) Uani 1 1 d DG U . . .
C35C C 0.2801(3) 0.4740(2) 0.6962(2) 0.106(3) Uani 1 1 d G U . . .
H35C H 0.2522 0.4877 0.6974 0.128 Uiso 1 1 calc R U . . .
C36C C 0.3024(3) 0.47922(19) 0.67093(19) 0.098(3) Uani 1 1 d G U . . .
H36C H 0.2898 0.4966 0.6548 0.118 Uiso 1 1 calc R U . . .
C37C C 0.2748(5) 0.4405(4) 0.7478(3) 0.125(4) Uani 1 1 d D U . . .
H37G H 0.2638 0.4163 0.7460 0.150 Uiso 1 1 calc R U . . .
H37H H 0.3009 0.4434 0.7696 0.150 Uiso 1 1 calc R U . . .
O38C O 0.2334(4) 0.4612(3) 0.7466(3) 0.170(5) Uani 1 1 d D U . . .
N41C N 0.4226(3) 0.4227(2) 0.66290(19) 0.106(3) Uani 1 1 d G U . . .
N42C N 0.4674(3) 0.4031(3) 0.6666(2) 0.114(3) Uani 1 1 d G U . . .
C43C C 0.4766(3) 0.3839(2) 0.6965(2) 0.131(4) Uani 1 1 d G U . . .
H43C H 0.5042 0.3685 0.7051 0.158 Uiso 1 1 calc R U . . .
C44C C 0.4375(4) 0.3915(3) 0.7112(2) 0.127(4) Uani 1 1 d G U . . .
H44C H 0.4343 0.3822 0.7313 0.153 Uiso 1 1 calc R U . . .
C45C C 0.4041(3) 0.4155(3) 0.6904(2) 0.111(3) Uani 1 1 d G U . . .
C46C C 0.4918(5) 0.4012(4) 0.6415(3) 0.107(3) Uani 1 1 d . U . . .
H46E H 0.5287 0.3981 0.6524 0.128 Uiso 1 1 calc R U . . .
H46F H 0.4875 0.4235 0.6299 0.128 Uiso 1 1 calc R U . . .
C51C C 0.4978(2) 0.34099(14) 0.54029(12) 0.063(2) Uani 1 1 d G U . . .
C52C C 0.5379(2) 0.36158(17) 0.53817(15) 0.071(3) Uani 1 1 d G U . . .
H52C H 0.5522 0.3586 0.5203 0.085 Uiso 1 1 calc R U . . .
C53C C 0.55706(19) 0.38651(15) 0.56212(17) 0.081(3) Uani 1 1 d G U . . .
H53C H 0.5845 0.4006 0.5607 0.097 Uiso 1 1 calc R U . . .
C54C C 0.5361(2) 0.39086(13) 0.58820(15) 0.083(3) Uani 1 1 d G U . . .
H54C H 0.5492 0.4079 0.6046 0.100 Uiso 1 1 calc R U . . .
C55C C 0.49597(17) 0.37028(11) 0.59032(11) 0.074(2) Uani 1 1 d G U . . .
C56C C 0.47682(15) 0.34534(11) 0.56637(11) 0.072(2) Uani 1 1 d G U . . .
C61C C 0.43670(19) 0.32476(14) 0.56849(16) 0.078(3) Uani 1 1 d G U . . .
H61C H 0.4236 0.3077 0.5521 0.094 Uiso 1 1 calc R U . . .
C62C C 0.4157(2) 0.32911(17) 0.59457(18) 0.091(3) Uani 1 1 d G U . . .
H62C H 0.3883 0.3150 0.5960 0.109 Uiso 1 1 calc R U . . .
C63C C 0.4349(2) 0.35404(19) 0.61852(15) 0.095(3) Uani 1 1 d G U . . .
H63C H 0.4205 0.3570 0.6363 0.114 Uiso 1 1 calc R U . . .
C64C C 0.4750(2) 0.37462(16) 0.61640(13) 0.090(3) Uani 1 1 d G U . . .
N11D N 0.4439(2) 0.07687(13) 0.65212(16) 0.070(2) Uani 1 1 d G U . . .
C12D C 0.42336(19) 0.10907(16) 0.64305(14) 0.061(2) Uani 1 1 d G U . . .
C13D C 0.4496(2) 0.13793(12) 0.65817(17) 0.062(2) Uani 1 1 d G U . . .
H13D H 0.4355 0.1599 0.6520 0.074 Uiso 1 1 calc R U . . .
C14D C 0.4963(2) 0.13459(15) 0.68236(17) 0.068(2) Uani 1 1 d DG U . . .
C15D C 0.5169(2) 0.10238(18) 0.69143(16) 0.079(3) Uani 1 1 d G U . . .
H15D H 0.5489 0.1001 0.7080 0.094 Uiso 1 1 calc R U . . .
C16D C 0.4907(3) 0.07352(13) 0.67631(17) 0.083(3) Uani 1 1 d G U . . .
H16D H 0.5048 0.0515 0.6825 0.099 Uiso 1 1 calc R U . . .
C17D C 0.5229(4) 0.1669(2) 0.6989(3) 0.084(3) Uani 1 1 d D U . . .
H17I H 0.5180 0.1851 0.6819 0.101 Uiso 1 1 calc R U . . .
H17J H 0.5068 0.1746 0.7158 0.101 Uiso 1 1 calc R U . . .
O18D O 0.5744(3) 0.1625(3) 0.7139(3) 0.158(4) Uani 1 1 d D U . . .
N21D N 0.3513(2) 0.08027(12) 0.60699(16) 0.063(2) Uani 1 1 d G U . . .
N22D N 0.3021(2) 0.08903(14) 0.58603(16) 0.071(2) Uani 1 1 d G U . . .
C23D C 0.2976(2) 0.12511(15) 0.58598(17) 0.064(3) Uani 1 1 d G U . . .
H23D H 0.2686 0.1379 0.5740 0.077 Uiso 1 1 calc R U . . .
C24D C 0.3439(3) 0.13865(11) 0.60690(18) 0.061(2) Uani 1 1 d G U . . .
H24D H 0.3514 0.1621 0.6114 0.073 Uiso 1 1 calc R U . . .
C25D C 0.3771(2) 0.11094(16) 0.61989(16) 0.059(2) Uani 1 1 d G U . . .
C26D C 0.2655(4) 0.0655(3) 0.5664(3) 0.075(3) Uani 1 1 d . U . . .
H26G H 0.2310 0.0754 0.5620 0.090 Uiso 1 1 calc R U . . .
H26H H 0.2666 0.0442 0.5793 0.090 Uiso 1 1 calc R U . . .
N31D N 0.0616(4) 0.0007(3) 0.3374(2) 0.127(3) Uani 1 1 d G U . . .
C32D C 0.0760(3) -0.0333(3) 0.3430(2) 0.137(4) Uani 1 1 d G U . . .
C33D C 0.0443(5) -0.0589(2) 0.3253(3) 0.151(5) Uani 1 1 d G U . . .
H33D H 0.0542 -0.0821 0.3292 0.181 Uiso 1 1 calc R U . . .
C34D C -0.0017(4) -0.0505(3) 0.3021(3) 0.165(5) Uani 1 1 d DG U . . .
C35D C -0.0161(3) -0.0165(3) 0.2965(2) 0.158(5) Uani 1 1 d G U . . .
H35D H -0.0475 -0.0108 0.2806 0.190 Uiso 1 1 calc R U . . .
C36D C 0.0155(4) 0.0091(2) 0.3141(3) 0.152(5) Uani 1 1 d G U . . .
H36D H 0.0057 0.0323 0.3103 0.182 Uiso 1 1 calc R U . . .
C37D C -0.0410(5) -0.0783(4) 0.2858(4) 0.188(6) Uiso 0.5 1 d D U P C 1
H37I H -0.0660 -0.0804 0.2985 0.225 Uiso 0.5 1 calc R U P C 1
H37J H -0.0596 -0.0713 0.2628 0.225 Uiso 0.5 1 calc R U P C 1
O38D O -0.0185(9) -0.1096(3) 0.2849(6) 0.178(9) Uiso 0.5 1 d D U P C 1
C37K C -0.0410(5) -0.0783(4) 0.2858(4) 0.188(6) Uiso 0.5 1 d . U P C 2
H37K H -0.0248 -0.1010 0.2910 0.225 Uiso 0.5 1 calc R U P C 2
H37L H -0.0697 -0.0773 0.2955 0.225 Uiso 0.5 1 calc R U P C 2
O38K O -0.0595(11) -0.0745(7) 0.2517(4) 0.239(12) Uiso 0.5 1 d D U P C 2
N41D N 0.1504(4) -0.01131(18) 0.3825(2) 0.105(3) Uani 1 1 d G U . . .
N42D N 0.1963(3) -0.0248(2) 0.4041(2) 0.110(3) Uani 1 1 d G U . . .
C43D C 0.1935(4) -0.0610(2) 0.4018(3) 0.130(4) Uani 1 1 d G U . . .
H43D H 0.2190 -0.0765 0.4136 0.156 Uiso 1 1 calc R U . . .
C44D C 0.1459(5) -0.06976(19) 0.3787(3) 0.133(4) Uani 1 1 d G U . . .
H44D H 0.1340 -0.0922 0.3724 0.160 Uiso 1 1 calc R U . . .
C45D C 0.1193(3) -0.0391(3) 0.3668(2) 0.129(4) Uani 1 1 d G U . . .
C46D C 0.2314(5) -0.0053(3) 0.4264(3) 0.095(3) Uani 1 1 d . U . . .
H46G H 0.2361 0.0159 0.4149 0.114 Uiso 1 1 calc R U . . .
H46H H 0.2643 -0.0177 0.4322 0.114 Uiso 1 1 calc R U . . .
C51D C 0.2752(2) 0.05694(13) 0.53317(13) 0.070(2) Uani 1 1 d G U . . .
C52D C 0.3175(2) 0.07073(13) 0.52614(16) 0.073(3) Uani 1 1 d G U . . .
H52D H 0.3394 0.0858 0.5416 0.088 Uiso 1 1 calc R U . . .
C53D C 0.32763(18) 0.06247(14) 0.49654(18) 0.076(3) Uani 1 1 d G U . . .
H53D H 0.3565 0.0719 0.4917 0.092 Uiso 1 1 calc R U . . .
C54D C 0.2955(2) 0.04041(14) 0.47398(14) 0.074(3) Uani 1 1 d G U . . .
H54D H 0.3025 0.0348 0.4537 0.088 Uiso 1 1 calc R U . . .
C55D C 0.25321(17) 0.02661(10) 0.48101(11) 0.074(2) Uani 1 1 d G U . . .
C56D C 0.24305(17) 0.03488(10) 0.51060(11) 0.072(2) Uani 1 1 d G U . . .
C61D C 0.2008(2) 0.02108(15) 0.51763(15) 0.073(3) Uani 1 1 d G U . . .
H61D H 0.1938 0.0267 0.5379 0.088 Uiso 1 1 calc R U . . .
C62D C 0.16863(19) -0.00098(15) 0.49507(19) 0.086(3) Uani 1 1 d G U . . .
H62D H 0.1397 -0.0104 0.4999 0.103 Uiso 1 1 calc R U . . .
C63D C 0.1788(2) -0.00925(14) 0.46547(17) 0.089(3) Uani 1 1 d G U . . .
H63D H 0.1568 -0.0243 0.4501 0.107 Uiso 1 1 calc R U . . .
C64D C 0.2211(2) 0.00455(14) 0.45844(13) 0.083(3) Uani 1 1 d G U . . .
N11E N 0.3642(2) 0.21886(15) 0.31100(15) 0.072(2) Uani 1 1 d G U . . .
C12E C 0.3519(2) 0.20903(17) 0.33948(17) 0.068(2) Uani 1 1 d G U . . .
C13E C 0.3795(3) 0.18334(17) 0.35973(14) 0.069(3) Uani 1 1 d G U . . .
H13E H 0.3711 0.1766 0.3792 0.083 Uiso 1 1 calc R U . . .
C14E C 0.4194(3) 0.16749(15) 0.35148(17) 0.075(3) Uani 1 1 d DG U . . .
C15E C 0.4317(2) 0.17732(18) 0.32300(19) 0.078(3) Uani 1 1 d G U . . .
H15E H 0.4590 0.1665 0.3174 0.093 Uiso 1 1 calc R U . . .
C16E C 0.4041(3) 0.20301(18) 0.30275(15) 0.079(3) Uani 1 1 d G U . . .
H16E H 0.4125 0.2097 0.2833 0.095 Uiso 1 1 calc R U . . .
C17E C 0.4501(4) 0.1404(3) 0.3754(3) 0.095(3) Uani 1 1 d D U . . .
H17K H 0.4656 0.1510 0.3975 0.114 Uiso 1 1 calc R U . . .
H17L H 0.4267 0.1223 0.3783 0.114 Uiso 1 1 calc R U . . .
O18E O 0.4882(4) 0.1258(2) 0.3645(2) 0.142(4) Uani 1 1 d D U . . .
N21E N 0.2823(2) 0.24869(16) 0.32168(14) 0.061(2) Uani 1 1 d G U . . .
N22E N 0.2402(2) 0.25905(16) 0.33248(16) 0.067(2) Uani 1 1 d G U . . .
C23E C 0.2427(3) 0.24115(19) 0.36231(17) 0.075(3) Uani 1 1 d G U . . .
H23E H 0.2193 0.2432 0.3749 0.090 Uiso 1 1 calc R U . . .
C24E C 0.2863(3) 0.21972(18) 0.36994(15) 0.071(3) Uani 1 1 d G U . . .
H24E H 0.2971 0.2049 0.3886 0.085 Uiso 1 1 calc R U . . .
C25E C 0.3108(2) 0.22438(17) 0.34483(18) 0.068(2) Uani 1 1 d G U . . .
C26E C 0.2066(4) 0.2853(3) 0.3162(3) 0.067(2) Uani 1 1 d . U . . .
H26I H 0.1724 0.2806 0.3186 0.080 Uiso 1 1 calc R U . . .
H26J H 0.2036 0.2848 0.2922 0.080 Uiso 1 1 calc R U . . .
N31E N 0.4544(3) -0.00366(15) 0.64932(19) 0.089(3) Uani 1 1 d G U . . .
C32E C 0.4457(3) -0.0176(2) 0.6776(2) 0.099(3) Uani 1 1 d G U . . .
C33E C 0.4772(4) -0.0434(2) 0.69507(17) 0.112(4) Uani 1 1 d G U . . .
H33E H 0.4712 -0.0529 0.7144 0.134 Uiso 1 1 calc R U . . .
C34E C 0.5175(3) -0.05509(19) 0.6844(2) 0.114(4) Uani 1 1 d DG U . . .
C35E C 0.5262(3) -0.0411(2) 0.6561(2) 0.114(4) Uani 1 1 d G U . . .
H35E H 0.5538 -0.0491 0.6488 0.137 Uiso 1 1 calc R U . . .
C36E C 0.4947(3) -0.01539(19) 0.63860(17) 0.101(3) Uani 1 1 d G U . . .
H36E H 0.5007 -0.0058 0.6193 0.121 Uiso 1 1 calc R U . . .
C37E C 0.5564(5) -0.0811(4) 0.7049(3) 0.143(5) Uiso 1 1 d D U . . .
H37M H 0.5470 -0.1042 0.6958 0.171 Uiso 1 1 calc R U . . .
H37N H 0.5906 -0.0757 0.7030 0.171 Uiso 1 1 calc R U . . .
O38E O 0.5580(5) -0.0805(3) 0.7384(2) 0.171(5) Uiso 1 1 d D U . . .
N41E N 0.3736(3) 0.0206(2) 0.66616(18) 0.097(3) Uani 1 1 d G U . . .
N42E N 0.3329(3) 0.0272(2) 0.6797(2) 0.115(3) Uani 1 1 d G U . . .
C43E C 0.3402(4) 0.0067(3) 0.7086(2) 0.133(4) Uani 1 1 d G U . . .
H43E H 0.3185 0.0060 0.7225 0.159 Uiso 1 1 calc R U . . .
C44E C 0.3854(4) -0.0126(2) 0.7129(2) 0.130(4) Uani 1 1 d G U . . .
H44E H 0.3994 -0.0285 0.7303 0.156 Uiso 1 1 calc R U . . .
C45E C 0.4061(3) -0.0040(2) 0.6867(2) 0.106(3) Uani 1 1 d G U . . .
C46E C 0.1995(5) 0.4453(3) 0.3316(3) 0.093(3) Uani 1 1 d . U . . .
H46I H 0.2083 0.4447 0.3562 0.111 Uiso 1 1 calc R U . . .
H46J H 0.2315 0.4497 0.3259 0.111 Uiso 1 1 calc R U . . .
C51E C 0.2233(2) 0.32112(11) 0.32975(15) 0.067(2) Uani 1 1 d G U . . .
C52E C 0.2708(2) 0.32482(15) 0.35314(15) 0.077(3) Uani 1 1 d G U . . .
H52E H 0.2914 0.3053 0.3610 0.093 Uiso 1 1 calc R U . . .
C53E C 0.28818(17) 0.35705(17) 0.36501(14) 0.079(3) Uani 1 1 d G U . . .
H53E H 0.3206 0.3596 0.3810 0.094 Uiso 1 1 calc R U . . .
C54E C 0.25810(19) 0.38557(14) 0.35349(14) 0.076(3) Uani 1 1 d G U . . .
H54E H 0.2700 0.4076 0.3616 0.091 Uiso 1 1 calc R U . . .
C55E C 0.21063(17) 0.38187(11) 0.33010(11) 0.070(3) Uani 1 1 d G U . . .
C56E C 0.19324(16) 0.34964(11) 0.31823(11) 0.073(3) Uani 1 1 d G U . . .
C61E C 0.14577(18) 0.34594(15) 0.29484(13) 0.074(3) Uani 1 1 d G U . . .
H61E H 0.1339 0.3239 0.2867 0.089 Uiso 1 1 calc R U . . .
C62E C 0.11568(18) 0.37447(19) 0.28332(14) 0.083(3) Uani 1 1 d G U . . .
H62E H 0.0832 0.3719 0.2673 0.100 Uiso 1 1 calc R U . . .
C63E C 0.1331(2) 0.40669(16) 0.29519(16) 0.090(3) Uani 1 1 d G U . . .
H63E H 0.1125 0.4262 0.2873 0.108 Uiso 1 1 calc R U . . .
C64E C 0.1805(2) 0.41039(12) 0.31858(16) 0.080(3) Uani 1 1 d G U . . .
N11F N 0.3590(3) 0.2635(2) 0.24550(19) 0.094(3) Uani 1 1 d G U . . .
C12F C 0.3414(3) 0.2423(2) 0.2180(2) 0.101(3) Uani 1 1 d G U . . .
C13F C 0.3677(4) 0.2402(2) 0.1944(2) 0.135(4) Uani 1 1 d G U . . .
H13F H 0.3556 0.2257 0.1756 0.162 Uiso 1 1 calc R U . . .
C14F C 0.4117(4) 0.2594(3) 0.1983(2) 0.158(4) Uani 1 1 d DG U . . .
C15F C 0.4293(3) 0.2806(3) 0.2258(3) 0.144(4) Uani 1 1 d G U . . .
H15F H 0.4593 0.2937 0.2285 0.173 Uiso 1 1 calc R U . . .
C16F C 0.4030(3) 0.2827(2) 0.2494(2) 0.117(4) Uani 1 1 d G U . . .
H16F H 0.4150 0.2972 0.2682 0.140 Uiso 1 1 calc R U . . .
C17F C 0.4438(6) 0.2588(5) 0.1740(4) 0.220(7) Uiso 1 1 d D U . . .
H17M H 0.4601 0.2813 0.1742 0.264 Uiso 1 1 calc R U . . .
H17N H 0.4712 0.2416 0.1816 0.264 Uiso 1 1 calc R U . . .
O18F O 0.4152(11) 0.2512(7) 0.1417(4) 0.416(15) Uiso 1 1 d D U . . .
N21F N 0.2803(3) 0.22466(18) 0.24410(15) 0.076(2) Uani 1 1 d G U . . .
N22F N 0.2377(3) 0.20239(19) 0.23678(18) 0.083(2) Uani 1 1 d G U . . .
C23F C 0.2323(3) 0.1874(2) 0.2052(2) 0.099(3) Uani 1 1 d G U . . .
H23F H 0.2069 0.1714 0.1941 0.119 Uiso 1 1 calc R U . . .
C24F C 0.2716(4) 0.2004(2) 0.19294(17) 0.105(3) Uani 1 1 d G U . . .
H24F H 0.2771 0.1946 0.1723 0.125 Uiso 1 1 calc R U . . .
C25F C 0.3013(3) 0.2234(2) 0.2170(2) 0.091(3) Uani 1 1 d G U . . .
C26F C 0.2115(4) 0.1945(3) 0.2604(3) 0.072(3) Uani 1 1 d . U . . .
H26K H 0.1767 0.1866 0.2484 0.086 Uiso 1 1 calc R U . . .
H26L H 0.2083 0.2155 0.2728 0.086 Uiso 1 1 calc R U . . .
N31F N 0.0840(3) 0.03870(18) 0.40778(14) 0.080(2) Uani 1 1 d G U . . .
C32F C 0.1071(2) 0.06153(16) 0.43302(18) 0.070(2) Uani 1 1 d G U . . .
C33F C 0.0883(3) 0.06555(16) 0.46011(15) 0.069(3) Uani 1 1 d G U . . .
H33F H 0.1042 0.0811 0.4774 0.083 Uiso 1 1 calc R U . . .
C34F C 0.0463(3) 0.04674(19) 0.46194(16) 0.076(3) Uani 1 1 d DG U . . .
C35F C 0.0232(2) 0.02392(18) 0.4367(2) 0.090(3) Uani 1 1 d G U . . .
H35F H -0.0055 0.0111 0.4379 0.108 Uiso 1 1 calc R U . . .
C36F C 0.0420(3) 0.01990(17) 0.40961(17) 0.088(3) Uani 1 1 d G U . . .
H36F H 0.0262 0.0043 0.3924 0.106 Uiso 1 1 calc R U . . .
C37F C 0.0275(4) 0.0523(3) 0.4926(2) 0.084(3) Uani 1 1 d D U . . .
H37O H 0.0554 0.0468 0.5129 0.101 Uiso 1 1 calc R U . . .
H37P H 0.0187 0.0767 0.4937 0.101 Uiso 1 1 calc R U . . .
O38F O -0.0147(3) 0.03253(19) 0.4919(2) 0.098(3) Uani 1 1 d D U . . .
N41F N 0.1686(2) 0.07208(15) 0.40291(15) 0.067(2) Uani 1 1 d G U . . .
N42F N 0.2148(2) 0.09043(17) 0.40804(16) 0.071(2) Uani 1 1 d G U . . .
C43F C 0.2250(2) 0.10790(16) 0.43893(17) 0.067(2) Uani 1 1 d G U . . .
H43F H 0.2535 0.1221 0.4486 0.080 Uiso 1 1 calc R U . . .
C44F C 0.1850(3) 0.10034(18) 0.45290(14) 0.066(2) Uani 1 1 d G U . . .
H44F H 0.1821 0.1086 0.4735 0.080 Uiso 1 1 calc R U . . .
C45F C 0.1502(2) 0.07820(17) 0.43064(19) 0.068(2) Uani 1 1 d G U . . .
C46F C 0.2411(4) 0.0950(3) 0.3844(3) 0.074(3) Uani 1 1 d . U . . .
H46K H 0.2388 0.0737 0.3713 0.089 Uiso 1 1 calc R U . . .
H46L H 0.2775 0.0992 0.3961 0.089 Uiso 1 1 calc R U . . .
C51F C 0.2388(2) 0.16657(13) 0.28568(12) 0.068(2) Uani 1 1 d G U . . .
C52F C 0.2805(2) 0.14856(16) 0.28224(14) 0.071(3) Uani 1 1 d G U . . .
H52F H 0.2942 0.1539 0.2646 0.086 Uiso 1 1 calc R U . . .
C53F C 0.30213(19) 0.12278(15) 0.30467(16) 0.077(3) Uani 1 1 d G U . . .
H53F H 0.3307 0.1105 0.3023 0.093 Uiso 1 1 calc R U . . .
C54F C 0.28201(19) 0.11500(13) 0.33053(14) 0.069(3) Uani 1 1 d G U . . .
H54F H 0.2968 0.0974 0.3459 0.083 Uiso 1 1 calc R U . . .
C55F C 0.24027(15) 0.13300(10) 0.33397(10) 0.067(2) Uani 1 1 d G U . . .
C56F C 0.21864(16) 0.15879(10) 0.31154(10) 0.066(2) Uani 1 1 d G U . . .
C61F C 0.17689(19) 0.17679(13) 0.31498(14) 0.068(3) Uani 1 1 d G U . . .
H61F H 0.1621 0.1944 0.2996 0.082 Uiso 1 1 calc R U . . .
C62F C 0.15678(19) 0.16901(15) 0.34084(16) 0.081(3) Uani 1 1 d G U . . .
H62F H 0.1282 0.1813 0.3432 0.097 Uiso 1 1 calc R U . . .
C63F C 0.1784(2) 0.14323(16) 0.36327(14) 0.076(3) Uani 1 1 d G U . . .
H63F H 0.1647 0.1379 0.3810 0.091 Uiso 1 1 calc R U . . .
C64F C 0.2201(2) 0.12522(14) 0.35984(12) 0.070(2) Uani 1 1 d G U . . .
B11S B 0.3672(3) 0.37995(19) 0.45472(19) 0.082(4) Uiso 1 1 d D . . . .
F12S F 0.3933(3) 0.37061(17) 0.43226(17) 0.120(3) Uiso 1 1 d D . . . .
F13S F 0.3579(3) 0.41517(16) 0.45220(18) 0.124(3) Uiso 1 1 d D . . . .
F14S F 0.3977(3) 0.37238(17) 0.48681(16) 0.119(3) Uiso 1 1 d D . . . .
F15S F 0.3215(2) 0.36247(17) 0.44797(17) 0.117(3) Uiso 1 1 d D . . . .
B21S B 0.3761(3) 0.1342(2) 0.4449(2) 0.132(7) Uiso 1 1 d D . . . .
F22S F 0.3385(3) 0.13526(17) 0.46092(17) 0.110(2) Uiso 1 1 d D . . . .
F23S F 0.3873(4) 0.1670(2) 0.4363(2) 0.185(4) Uiso 1 1 d D . . . .
F24S F 0.3611(3) 0.1136(2) 0.41673(19) 0.148(3) Uiso 1 1 d D . . . .
F25S F 0.4210(3) 0.1206(2) 0.4667(2) 0.185(4) Uiso 1 1 d D . . . .
B31S B 0.4168(4) 0.2403(2) 0.6556(2) 0.143(8) Uiso 1 1 d D . . . .
F32S F 0.4433(4) 0.2221(3) 0.6390(3) 0.197(5) Uiso 1 1 d D . . . .
F33S F 0.4436(4) 0.2690(3) 0.6675(3) 0.224(5) Uiso 1 1 d D . . . .
F34S F 0.4118(4) 0.2216(3) 0.6815(2) 0.200(5) Uiso 1 1 d D . . . .
F35S F 0.3709(4) 0.2491(3) 0.6353(3) 0.192(4) Uiso 1 1 d D . . . .
B41S B 0.8819(3) 0.1251(2) 0.2984(2) 0.125(7) Uiso 1 1 d D . . . .
F42S F 0.9092(4) 0.1531(2) 0.2949(3) 0.211(5) Uiso 1 1 d D . . . .
F43S F 0.9061(3) 0.0965(2) 0.2922(2) 0.148(3) Uiso 1 1 d D . . . .
F44S F 0.8789(3) 0.1242(2) 0.3303(2) 0.173(4) Uiso 1 1 d D . . . .
F45S F 0.8336(3) 0.1259(2) 0.2770(2) 0.191(4) Uiso 1 1 d D . . . .
B51S B 0.8731(4) 0.4409(3) 0.4525(3) 0.072(8) Uiso 0.5 1 d D . P . .
F52S F 0.9182(4) 0.4456(3) 0.4750(3) 0.096(4) Uiso 0.5 1 d D . P . .
F53S F 0.8437(6) 0.4222(4) 0.4656(4) 0.192(9) Uiso 0.5 1 d D . P . .
F54S F 0.8797(4) 0.4247(3) 0.4263(3) 0.073(3) Uiso 0.5 1 d D . P . .
F55S F 0.8508(6) 0.4708(4) 0.4435(4) 0.180(8) Uiso 0.5 1 d D . P . .
P11G P 0.33604(13) 0.24977(8) 0.51870(8) 0.0793(10) Uiso 1 1 d D U . . .
O12G O 0.3905(2) 0.24941(14) 0.52019(15) 0.0615(19) Uiso 1 1 d D U . . .
O13G O 0.3205(6) 0.2241(3) 0.5435(3) 0.178(9) Uiso 0.6667 1 d D U P D 1
C13G C 0.3357(15) 0.2359(9) 0.5768(6) 0.245(18) Uiso 0.6667 1 d D U P D 1
H13G H 0.3255 0.2194 0.5911 0.367 Uiso 0.6667 1 calc R U P D 1
H13H H 0.3728 0.2387 0.5843 0.367 Uiso 0.6667 1 calc R U P D 1
H13I H 0.3195 0.2580 0.5779 0.367 Uiso 0.6667 1 calc R U P D 1
O14G O 0.2975(3) 0.2402(3) 0.48376(19) 0.070(3) Uiso 0.6667 1 d D U P D 1
C14G C 0.3069(5) 0.2096(3) 0.4684(3) 0.051(4) Uiso 0.6667 1 d D U P D 1
H14A H 0.2806 0.2066 0.4471 0.077 Uiso 0.6667 1 calc R U P D 1
H14B H 0.3404 0.2110 0.4646 0.077 Uiso 0.6667 1 calc R U P D 1
H14C H 0.3063 0.1902 0.4830 0.077 Uiso 0.6667 1 calc R U P D 1
O15G O 0.3153(4) 0.2857(2) 0.5266(3) 0.070(3) Uiso 0.6667 1 d D U P D 1
C15G C 0.3155(5) 0.3131(3) 0.5024(3) 0.052(4) Uiso 0.6667 1 d D U P D 1
H15G H 0.3022 0.3342 0.5092 0.079 Uiso 0.6667 1 calc R U P D 1
H15H H 0.3505 0.3169 0.5018 0.079 Uiso 0.6667 1 calc R U P D 1
H15I H 0.2941 0.3063 0.4802 0.079 Uiso 0.6667 1 calc R U P D 1
C23G C 0.3263(11) 0.2275(7) 0.5548(5) 0.042(8) Uiso 0.3333 1 d D U P D 2
H23A H 0.2901 0.2280 0.5534 0.063 Uiso 0.3333 1 calc R U P D 2
H23B H 0.3376 0.2038 0.5549 0.063 Uiso 0.3333 1 calc R U P D 2
H23G H 0.3461 0.2389 0.5753 0.063 Uiso 0.3333 1 calc R U P D 2
C24G C 0.2987(12) 0.2274(9) 0.4809(6) 0.27(4) Uiso 0.3333 1 d D U P D 2
H24G H 0.2626 0.2276 0.4799 0.410 Uiso 0.3333 1 calc R U P D 2
H24H H 0.3030 0.2389 0.4612 0.410 Uiso 0.3333 1 calc R U P D 2
H24I H 0.3105 0.2038 0.4815 0.410 Uiso 0.3333 1 calc R U P D 2
C25G C 0.3123(13) 0.2931(5) 0.5176(9) 0.18(3) Uiso 0.3333 1 d D U P D 2
H25C H 0.2762 0.2926 0.5166 0.267 Uiso 0.3333 1 calc R U P D 2
H25D H 0.3317 0.3053 0.5377 0.267 Uiso 0.3333 1 calc R U P D 2
H25E H 0.3161 0.3049 0.4979 0.267 Uiso 0.3333 1 calc R U P D 2

loop_
_atom_site_aniso_label
_atom_site_aniso_U_11
_atom_site_aniso_U_22
_atom_site_aniso_U_33
_atom_site_aniso_U_23
_atom_site_aniso_U_13
_atom_site_aniso_U_12
Co1 0.0397(8) 0.0632(9) 0.0645(10) 0.0175(7) 0.0179(7) 0.0104(7)
Co2 0.0634(10) 0.0847(11) 0.0682(11) 0.0213(9) 0.0268(9) 0.0058(9)
Co3 0.0813(11) 0.0508(9) 0.0876(13) 0.0158(8) 0.0127(10) 0.0155(8)
Co4 0.0800(12) 0.1013(14) 0.0744(12) -0.0053(10) 0.0130(10) 0.0003(10)
N11A 0.045(5) 0.078(6) 0.090(6) 0.034(5) 0.009(4) -0.005(4)
C12A 0.060(6) 0.067(6) 0.077(6) 0.029(5) -0.007(5) -0.005(4)
C13A 0.101(8) 0.076(7) 0.101(7) 0.028(6) -0.006(6) -0.025(6)
C14A 0.111(7) 0.122(8) 0.140(8) 0.013(7) 0.009(7) -0.039(6)
C15A 0.099(8) 0.118(8) 0.136(9) 0.037(7) 0.009(7) -0.039(6)
C16A 0.067(7) 0.097(7) 0.103(7) 0.035(6) 0.016(6) -0.019(6)
N21A 0.054(4) 0.062(4) 0.055(5) 0.006(4) 0.021(4) 0.006(4)
N22A 0.041(4) 0.055(4) 0.059(5) 0.007(4) 0.015(4) 0.015(3)
C23A 0.057(5) 0.054(5) 0.060(6) 0.011(4) 0.000(4) 0.010(4)
C24A 0.065(6) 0.058(6) 0.063(6) 0.003(5) -0.001(5) 0.024(4)
C25A 0.077(6) 0.060(6) 0.047(5) 0.002(4) 0.016(5) 0.015(5)
C26A 0.056(5) 0.052(4) 0.045(5) 0.005(4) 0.017(4) 0.006(4)
N31A 0.086(6) 0.038(5) 0.107(6) 0.022(4) 0.018(5) 0.013(4)
C32A 0.080(6) 0.037(5) 0.103(7) 0.005(5) 0.015(5) 0.009(4)
C33A 0.101(7) 0.027(5) 0.118(7) 0.009(5) 0.004(6) 0.003(4)
C34A 0.110(7) 0.045(6) 0.135(8) 0.025(6) -0.004(6) -0.005(5)
C35A 0.103(8) 0.054(6) 0.137(9) 0.036(6) 0.002(7) -0.009(5)
C36A 0.096(7) 0.059(7) 0.131(8) 0.030(6) 0.018(6) -0.003(6)
C37A 0.143(10) 0.061(7) 0.161(10) 0.020(7) -0.015(8) -0.022(6)
O38A 0.188(11) 0.140(9) 0.241(14) 0.050(9) -0.021(10) -0.098(8)
N41A 0.066(5) 0.042(4) 0.074(5) 0.009(4) 0.002(4) 0.020(4)
N42A 0.063(5) 0.056(4) 0.090(6) 0.004(4) 0.013(4) 0.019(4)
C43A 0.082(6) 0.070(7) 0.098(7) -0.004(5) 0.019(6) 0.011(5)
C44A 0.082(7) 0.070(6) 0.101(7) -0.013(5) 0.022(5) 0.013(5)
C45A 0.075(6) 0.047(5) 0.097(7) -0.002(5) 0.012(5) 0.016(4)
C46A 0.068(6) 0.056(5) 0.082(7) 0.005(5) 0.011(5) 0.014(4)
C51A 0.061(5) 0.060(4) 0.040(5) 0.003(4) 0.026(4) 0.013(4)
C52A 0.066(5) 0.063(5) 0.044(5) 0.007(4) 0.019(4) 0.010(5)
C53A 0.050(5) 0.069(5) 0.050(6) 0.003(5) 0.014(4) 0.015(4)
C54A 0.058(5) 0.065(5) 0.055(6) 0.006(5) 0.020(4) 0.020(4)
C55A 0.049(5) 0.054(4) 0.052(5) 0.003(4) 0.013(4) 0.010(4)
C56A 0.052(5) 0.050(4) 0.048(5) 0.006(4) 0.020(4) 0.011(4)
C61A 0.052(5) 0.054(5) 0.058(6) 0.011(4) 0.025(4) 0.016(4)
C62A 0.042(5) 0.068(5) 0.068(6) 0.013(5) 0.020(4) 0.009(4)
C63A 0.050(5) 0.056(5) 0.080(7) 0.006(5) 0.022(4) 0.000(4)
C64A 0.048(5) 0.057(4) 0.074(6) 0.008(4) 0.020(4) 0.011(4)
N11B 0.049(5) 0.096(5) 0.073(6) 0.025(5) 0.027(4) 0.025(4)
C12B 0.057(5) 0.077(5) 0.081(6) 0.024(5) 0.035(4) 0.034(4)
C13B 0.071(6) 0.093(6) 0.102(8) 0.037(6) 0.035(5) 0.041(5)
C14B 0.077(6) 0.122(6) 0.109(7) 0.038(6) 0.029(5) 0.033(6)
C15B 0.058(6) 0.130(7) 0.097(8) 0.035(7) 0.011(5) 0.029(6)
C16B 0.045(6) 0.105(6) 0.092(8) 0.028(6) 0.019(5) 0.019(5)
N21B 0.071(5) 0.060(4) 0.061(5) 0.004(4) 0.029(4) 0.002(4)
N22B 0.056(4) 0.071(5) 0.061(5) 0.017(4) 0.033(4) 0.009(4)
C23B 0.065(5) 0.069(5) 0.070(6) 0.022(5) 0.042(4) 0.022(4)
C24B 0.082(6) 0.072(5) 0.074(7) 0.014(5) 0.051(5) 0.018(5)
C25B 0.086(6) 0.069(5) 0.071(7) -0.003(5) 0.043(5) 0.010(5)
C26B 0.045(5) 0.063(5) 0.060(5) 0.004(4) 0.019(4) 0.002(4)
N31B 0.061(5) 0.075(5) 0.056(5) 0.018(4) 0.026(4) -0.003(4)
C32B 0.055(5) 0.084(5) 0.056(6) 0.023(5) 0.013(4) -0.013(4)
C33B 0.058(5) 0.076(5) 0.055(6) 0.010(5) 0.017(4) -0.008(5)
C34B 0.061(5) 0.072(5) 0.063(5) 0.014(5) 0.015(4) -0.001(5)
C35B 0.064(6) 0.076(6) 0.062(6) 0.014(5) 0.004(5) -0.006(5)
C36B 0.072(6) 0.068(5) 0.054(6) 0.011(5) 0.017(5) -0.005(5)
N41B 0.057(5) 0.111(6) 0.063(6) 0.022(5) 0.021(4) -0.008(4)
N42B 0.066(5) 0.110(6) 0.071(6) 0.027(5) 0.001(4) -0.014(5)
C43B 0.085(7) 0.111(6) 0.085(7) 0.034(7) -0.010(6) -0.017(6)
C44B 0.083(7) 0.105(6) 0.087(8) 0.039(6) -0.001(6) -0.020(5)
C45B 0.060(5) 0.106(6) 0.070(6) 0.035(5) 0.012(4) -0.020(5)
C46B 0.062(6) 0.105(7) 0.070(6) 0.030(5) 0.006(5) 0.001(5)
C51B 0.059(5) 0.063(5) 0.064(5) 0.005(4) 0.024(4) -0.001(4)
C52B 0.074(6) 0.066(6) 0.064(6) 0.001(5) 0.030(5) 0.005(5)
C53B 0.064(6) 0.072(6) 0.067(6) -0.004(5) 0.029(5) -0.004(5)
C54B 0.066(6) 0.076(6) 0.060(6) 0.002(5) 0.024(5) -0.014(4)
C55B 0.055(5) 0.075(6) 0.069(5) 0.017(4) 0.023(4) -0.002(4)
C56B 0.053(5) 0.067(6) 0.065(5) 0.009(4) 0.020(4) 0.000(4)
C61B 0.046(5) 0.082(6) 0.058(6) 0.002(5) 0.007(4) 0.000(4)
C62B 0.055(6) 0.094(7) 0.082(7) 0.008(6) 0.015(5) 0.015(5)
C63B 0.056(6) 0.086(7) 0.077(6) 0.024(6) 0.001(5) 0.010(5)
C64B 0.051(5) 0.090(6) 0.069(6) 0.019(5) 0.014(4) -0.007(4)
N11C 0.044(4) 0.081(6) 0.072(5) 0.012(4) 0.027(4) 0.007(4)
C12C 0.037(5) 0.074(6) 0.073(6) 0.014(5) 0.022(4) 0.002(4)
C13C 0.053(6) 0.089(7) 0.067(6) 0.016(5) 0.023(5) -0.004(5)
C14C 0.064(6) 0.102(7) 0.087(6) 0.005(5) 0.044(5) 0.004(5)
C15C 0.053(6) 0.101(7) 0.094(7) 0.009(6) 0.036(5) 0.018(5)
C16C 0.052(6) 0.096(7) 0.084(7) 0.024(6) 0.027(5) 0.017(5)
N21C 0.039(4) 0.061(5) 0.076(5) 0.018(4) 0.014(4) 0.007(4)
N22C 0.040(4) 0.055(4) 0.073(5) 0.022(4) 0.016(4) 0.013(3)
C23C 0.052(5) 0.055(6) 0.077(6) 0.018(5) 0.022(5) 0.006(4)
C24C 0.053(5) 0.065(6) 0.072(6) 0.024(5) 0.027(5) 0.001(4)
C25C 0.042(5) 0.069(6) 0.075(6) 0.019(5) 0.018(4) 0.003(4)
C26C 0.039(5) 0.063(6) 0.084(6) 0.022(4) 0.027(5) 0.016(4)
N31C 0.091(6) 0.114(7) 0.070(6) -0.011(5) 0.013(5) 0.019(5)
C32C 0.101(7) 0.112(7) 0.069(7) -0.007(6) 0.008(5) 0.027(6)
C33C 0.119(8) 0.113(8) 0.072(7) -0.011(6) 0.017(6) 0.019(6)
C34C 0.114(8) 0.124(8) 0.080(7) -0.021(6) 0.028(6) 0.008(6)
C35C 0.111(8) 0.117(8) 0.093(8) -0.012(6) 0.033(6) 0.026(7)
C36C 0.093(8) 0.110(8) 0.089(7) -0.013(6) 0.025(6) 0.022(6)
C37C 0.126(10) 0.146(11) 0.107(9) -0.011(8) 0.043(7) -0.013(8)
O38C 0.149(10) 0.217(13) 0.173(11) -0.027(9) 0.091(9) 0.002(8)
N41C 0.086(6) 0.149(8) 0.066(6) 0.000(5) -0.001(5) 0.036(6)
N42C 0.101(6) 0.154(8) 0.073(6) 0.005(5) 0.002(5) 0.054(6)
C43C 0.125(8) 0.171(10) 0.087(8) 0.025(7) 0.015(7) 0.072(7)
C44C 0.123(9) 0.163(10) 0.089(7) 0.022(7) 0.020(6) 0.063(7)
C45C 0.105(7) 0.150(8) 0.067(7) 0.002(6) 0.007(5) 0.044(6)
C46C 0.092(7) 0.135(8) 0.089(7) 0.002(6) 0.019(6) 0.039(6)
C51C 0.045(5) 0.068(6) 0.071(6) 0.023(4) 0.008(4) 0.017(4)
C52C 0.071(6) 0.059(6) 0.075(6) 0.028(5) 0.010(5) 0.015(4)
C53C 0.072(6) 0.069(6) 0.093(8) 0.018(5) 0.010(5) 0.002(5)
C54C 0.069(6) 0.080(7) 0.086(7) 0.012(6) 0.002(5) 0.015(5)
C55C 0.066(6) 0.075(6) 0.078(6) 0.020(5) 0.015(5) 0.021(4)
C56C 0.054(5) 0.080(6) 0.078(6) 0.015(4) 0.014(5) 0.026(4)
C61C 0.052(6) 0.093(7) 0.087(7) 0.007(6) 0.017(5) 0.025(5)
C62C 0.063(6) 0.108(8) 0.105(8) 0.008(6) 0.031(6) 0.025(5)
C63C 0.077(7) 0.127(8) 0.082(7) 0.008(6) 0.027(6) 0.043(5)
C64C 0.066(6) 0.113(7) 0.082(6) 0.003(5) 0.010(5) 0.035(5)
N11D 0.077(5) 0.062(5) 0.063(5) 0.003(4) 0.009(4) 0.011(4)
C12D 0.070(5) 0.060(5) 0.056(6) 0.004(4) 0.024(4) 0.008(4)
C13D 0.071(6) 0.063(5) 0.056(6) 0.004(5) 0.025(4) 0.006(5)
C14D 0.071(5) 0.076(5) 0.059(6) 0.005(5) 0.022(4) 0.009(5)
C15D 0.077(6) 0.085(6) 0.064(7) 0.000(5) 0.006(5) 0.009(5)
C16D 0.085(7) 0.079(6) 0.072(7) 0.001(6) 0.004(5) 0.015(5)
C17D 0.084(7) 0.084(6) 0.083(8) -0.002(6) 0.024(6) 0.000(6)
O18D 0.131(7) 0.151(9) 0.149(10) 0.011(7) -0.023(7) -0.012(7)
N21D 0.064(5) 0.054(4) 0.071(5) 0.007(4) 0.020(4) 0.012(4)
N22D 0.069(5) 0.059(4) 0.084(5) 0.007(4) 0.020(4) 0.010(4)
C23D 0.068(5) 0.051(5) 0.080(7) 0.013(5) 0.030(5) 0.013(4)
C24D 0.069(6) 0.050(5) 0.069(6) 0.010(5) 0.028(5) 0.004(4)
C25D 0.069(5) 0.047(5) 0.063(6) 0.000(4) 0.021(4) 0.011(4)
C26D 0.064(6) 0.062(6) 0.091(6) 0.014(5) 0.010(5) 0.004(5)
N31D 0.107(7) 0.171(8) 0.106(8) -0.035(7) 0.035(6) -0.016(7)
C32D 0.136(8) 0.157(8) 0.120(8) -0.026(8) 0.038(6) -0.033(7)
C33D 0.144(9) 0.177(9) 0.132(10) -0.028(8) 0.042(7) -0.052(7)
C34D 0.145(7) 0.196(8) 0.157(8) -0.026(7) 0.049(6) -0.041(7)
C35D 0.115(9) 0.205(10) 0.152(10) -0.049(9) 0.035(7) -0.034(8)
C36D 0.113(9) 0.206(9) 0.128(10) -0.050(8) 0.025(7) -0.017(8)
N41D 0.127(7) 0.091(6) 0.102(7) -0.011(5) 0.042(5) -0.015(5)
N42D 0.154(7) 0.066(5) 0.108(7) -0.010(5) 0.032(6) 0.005(5)
C43D 0.175(9) 0.078(6) 0.131(9) -0.015(7) 0.036(7) -0.006(7)
C44D 0.168(10) 0.098(7) 0.133(10) -0.012(7) 0.045(7) -0.034(7)
C45D 0.146(8) 0.116(7) 0.124(9) -0.018(7) 0.037(6) -0.028(6)
C46D 0.123(8) 0.057(6) 0.101(7) 0.006(5) 0.027(6) 0.008(6)
C51D 0.066(5) 0.054(5) 0.081(6) 0.018(4) 0.008(5) 0.015(4)
C52D 0.066(6) 0.056(6) 0.090(7) 0.016(5) 0.011(5) 0.018(5)
C53D 0.067(6) 0.060(6) 0.097(7) 0.029(5) 0.016(5) 0.017(5)
C54D 0.080(6) 0.055(6) 0.079(7) 0.024(5) 0.015(5) 0.021(5)
C55D 0.084(6) 0.043(5) 0.087(6) 0.020(4) 0.015(5) 0.013(4)
C56D 0.075(6) 0.053(5) 0.078(6) 0.025(4) 0.008(5) 0.008(4)
C61D 0.075(6) 0.048(6) 0.092(7) 0.024(5) 0.017(5) 0.012(5)
C62D 0.089(7) 0.060(6) 0.108(8) 0.023(6) 0.026(6) 0.000(5)
C63D 0.108(7) 0.049(6) 0.101(7) 0.013(6) 0.016(6) -0.004(5)
C64D 0.107(7) 0.049(6) 0.086(6) 0.020(5) 0.019(5) 0.006(5)
N11E 0.067(5) 0.091(6) 0.055(5) 0.006(4) 0.016(4) 0.008(4)
C12E 0.068(6) 0.078(6) 0.059(6) 0.010(5) 0.017(4) 0.004(4)
C13E 0.078(6) 0.066(6) 0.060(6) 0.004(5) 0.014(5) 0.001(5)
C14E 0.078(6) 0.062(6) 0.077(6) -0.007(5) 0.011(5) 0.004(4)
C15E 0.075(6) 0.077(7) 0.077(7) -0.001(5) 0.015(5) 0.008(5)
C16E 0.068(6) 0.089(7) 0.081(7) 0.001(5) 0.023(5) 0.011(5)
C17E 0.105(8) 0.080(7) 0.083(8) 0.000(6) 0.004(7) 0.017(6)
O18E 0.166(9) 0.129(8) 0.116(8) -0.015(6) 0.019(7) 0.066(7)
N21E 0.064(5) 0.064(5) 0.054(5) 0.005(4) 0.019(4) 0.002(4)
N22E 0.064(5) 0.078(5) 0.070(5) 0.011(4) 0.034(4) -0.006(4)
C23E 0.073(6) 0.091(7) 0.065(6) 0.013(5) 0.030(5) -0.012(5)
C24E 0.090(7) 0.072(6) 0.055(6) 0.002(5) 0.026(5) -0.003(5)
C25E 0.073(6) 0.076(6) 0.056(6) 0.020(5) 0.018(4) 0.002(4)
C26E 0.058(6) 0.077(5) 0.068(6) 0.012(5) 0.023(5) -0.001(4)
N31E 0.118(7) 0.042(5) 0.097(6) 0.013(4) 0.015(5) 0.014(5)
C32E 0.145(7) 0.055(6) 0.088(7) 0.012(5) 0.018(6) 0.035(5)
C33E 0.155(9) 0.075(7) 0.087(7) 0.016(6) 0.010(7) 0.038(6)
C34E 0.154(8) 0.075(6) 0.092(7) 0.002(5) 0.005(6) 0.056(6)
C35E 0.149(9) 0.074(7) 0.103(8) 0.006(6) 0.011(7) 0.045(6)
C36E 0.131(9) 0.054(6) 0.104(8) 0.003(5) 0.016(6) 0.036(6)
N41E 0.129(7) 0.067(6) 0.093(7) 0.026(5) 0.030(5) 0.030(5)
N42E 0.165(8) 0.086(7) 0.107(7) 0.037(5) 0.058(6) 0.037(6)
C43E 0.174(10) 0.108(9) 0.127(9) 0.052(7) 0.061(7) 0.038(7)
C44E 0.183(10) 0.090(8) 0.125(9) 0.055(7) 0.055(7) 0.049(7)
C45E 0.155(8) 0.068(6) 0.093(7) 0.026(6) 0.032(6) 0.038(6)
C46E 0.113(8) 0.073(6) 0.095(8) 0.025(6) 0.036(7) 0.023(6)
C51E 0.056(5) 0.079(5) 0.068(6) 0.008(5) 0.023(4) -0.004(4)
C52E 0.046(5) 0.083(6) 0.100(7) -0.001(6) 0.018(5) 0.000(5)
C53E 0.051(6) 0.085(6) 0.099(7) -0.012(6) 0.021(5) -0.001(5)
C54E 0.063(6) 0.089(6) 0.083(7) -0.006(6) 0.033(5) 0.000(5)
C55E 0.078(6) 0.070(5) 0.064(6) 0.008(5) 0.022(5) 0.001(5)
C56E 0.073(5) 0.077(5) 0.061(6) 0.008(5) 0.010(5) 0.006(5)
C61E 0.067(6) 0.092(6) 0.063(7) 0.006(5) 0.017(5) 0.002(5)
C62E 0.082(6) 0.106(7) 0.063(7) 0.017(6) 0.023(5) 0.013(5)
C63E 0.109(7) 0.099(6) 0.064(7) 0.019(6) 0.029(5) 0.028(6)
C64E 0.099(6) 0.080(5) 0.068(6) 0.018(5) 0.034(5) 0.010(5)
N11F 0.071(6) 0.128(8) 0.094(6) 0.014(5) 0.041(5) 0.010(5)
C12F 0.096(7) 0.143(8) 0.079(7) 0.017(6) 0.046(5) 0.017(5)
C13F 0.133(9) 0.200(10) 0.098(8) 0.004(7) 0.074(7) -0.003(7)
C14F 0.153(8) 0.224(10) 0.129(8) 0.009(7) 0.091(7) -0.018(7)
C15F 0.119(8) 0.211(11) 0.127(9) 0.011(8) 0.074(7) -0.012(8)
C16F 0.087(7) 0.165(10) 0.115(8) 0.019(7) 0.054(6) -0.001(7)
N21F 0.087(6) 0.083(6) 0.060(5) 0.012(4) 0.023(4) 0.007(4)
N22F 0.098(6) 0.082(6) 0.066(5) 0.008(4) 0.022(5) 0.007(5)
C23F 0.123(8) 0.096(8) 0.077(7) -0.006(6) 0.029(6) 0.008(6)
C24F 0.125(8) 0.118(8) 0.078(7) -0.008(6) 0.043(6) 0.017(6)
C25F 0.095(7) 0.114(7) 0.071(6) 0.012(5) 0.035(5) 0.014(5)
C26F 0.080(6) 0.070(6) 0.065(6) 0.010(5) 0.022(5) 0.002(5)
N31F 0.080(6) 0.085(6) 0.066(5) 0.008(4) 0.006(5) -0.002(4)
C32F 0.067(6) 0.066(6) 0.069(6) 0.015(5) 0.007(4) 0.002(4)
C33F 0.081(6) 0.054(6) 0.070(6) 0.021(5) 0.020(5) 0.014(5)
C34F 0.081(6) 0.057(6) 0.093(6) 0.021(5) 0.028(5) 0.016(5)
C35F 0.085(7) 0.086(7) 0.095(7) 0.012(6) 0.020(6) -0.005(6)
C36F 0.079(7) 0.096(7) 0.081(7) 0.008(6) 0.010(6) -0.014(5)
C37F 0.091(7) 0.060(6) 0.111(8) 0.023(6) 0.044(6) 0.015(5)
O38F 0.098(6) 0.070(5) 0.139(8) 0.012(5) 0.055(6) -0.009(5)
N41F 0.066(5) 0.051(5) 0.081(5) 0.016(4) 0.017(4) 0.011(4)
N42F 0.070(5) 0.058(5) 0.080(5) 0.010(4) 0.016(4) 0.009(4)
C43F 0.069(6) 0.053(6) 0.073(6) 0.014(5) 0.012(5) 0.017(5)
C44F 0.065(6) 0.061(6) 0.066(6) 0.015(5) 0.009(5) 0.007(5)
C45F 0.070(5) 0.055(5) 0.072(6) 0.019(5) 0.011(4) 0.009(4)
C46F 0.086(6) 0.063(6) 0.079(6) 0.008(5) 0.032(5) 0.014(5)
C51F 0.083(6) 0.049(5) 0.070(6) 0.003(4) 0.021(5) 0.004(4)
C52F 0.091(7) 0.054(6) 0.076(7) 0.002(5) 0.034(5) 0.001(5)
C53F 0.071(6) 0.071(6) 0.090(7) -0.002(5) 0.023(5) 0.018(5)
C54F 0.068(6) 0.065(6) 0.073(7) 0.005(5) 0.017(5) 0.015(5)
C55F 0.074(6) 0.053(5) 0.073(6) 0.005(4) 0.021(5) 0.015(4)
C56F 0.083(6) 0.052(5) 0.066(6) 0.000(4) 0.024(5) 0.012(4)
C61F 0.067(6) 0.058(6) 0.077(7) 0.011(5) 0.018(5) 0.012(5)
C62F 0.075(6) 0.073(6) 0.097(8) 0.013(5) 0.030(5) 0.027(5)
C63F 0.072(6) 0.074(6) 0.086(7) 0.021(5) 0.030(5) 0.020(5)
C64F 0.077(6) 0.060(5) 0.073(6) 0.009(4) 0.022(5) 0.023(5)

loop_
_atom_type_symbol
_atom_type_description
_atom_type_scat_dispersion_real
_atom_type_scat_dispersion_imag
_atom_type_scat_source
C C 0.0033 0.0016 'International Tables Vol C Tables 4.2.6.8 and 6.1.1.4'
H H 0.0000 0.0000 'International Tables Vol C Tables 4.2.6.8 and 6.1.1.4'
B B 0.0013 0.0007 'International Tables Vol C Tables 4.2.6.8 and 6.1.1.4'
N N 0.0061 0.0033 'International Tables Vol C Tables 4.2.6.8 and 6.1.1.4'
O O 0.0106 0.0060 'International Tables Vol C Tables 4.2.6.8 and 6.1.1.4'
F F 0.0171 0.0103 'International Tables Vol C Tables 4.2.6.8 and 6.1.1.4'
Co Co 0.3494 0.9721 'International Tables Vol C Tables 4.2.6.8 and 6.1.1.4'
P P 0.1023 0.0942 'International Tables Vol C Tables 4.2.6.8 and 6.1.1.4'

loop_
_geom_angle_atom_site_label_1
_geom_angle_atom_site_label_2
_geom_angle_atom_site_label_3
_geom_angle
_geom_angle_site_symmetry_1
_geom_angle_site_symmetry_3
N22B Co1 N22A 100.4(2) . .
N22B Co1 N21C 102.6(3) . .
N22A Co1 N21C 102.5(2) . .
N22B Co1 N11A 167.4(3) . .
N22A Co1 N11A 75.5(3) . .
N21C Co1 N11A 90.0(2) . .
N22B Co1 N11B 76.2(3) . .
N22A Co1 N11B 88.3(2) . .
N21C Co1 N11B 169.2(2) . .
N11A Co1 N11B 91.6(3) . .
N22B Co1 N11C 89.1(2) . .
N22A Co1 N11C 170.4(3) . .
N21C Co1 N11C 75.2(2) . .
N11A Co1 N11C 95.1(3) . .
N11B Co1 N11C 94.0(2) . .
N41B Co2 N11E 100.5(3) . .
N41B Co2 N31B 76.9(3) . .
N11E Co2 N31B 174.0(3) . .
N41B Co2 N21F 161.2(3) . .
N11E Co2 N21F 91.3(3) . .
N31B Co2 N21F 92.6(3) . .
N41B Co2 N21E 94.5(3) . .
N11E Co2 N21E 77.2(2) . .
N31B Co2 N21E 97.5(2) . .
N21F Co2 N21E 102.5(3) . .
N41B Co2 N11F 89.6(3) . .
N11E Co2 N11F 96.3(3) . .
N31B Co2 N11F 89.1(3) . .
N21F Co2 N11F 74.4(3) . .
N21E Co2 N11F 172.9(3) . .
N31A Co3 N11D 172.1(3) . .
N31A Co3 N21D 97.3(2) . .
N11D Co3 N21D 77.1(2) . .
N31A Co3 N41E 94.9(3) . .
N11D Co3 N41E 91.6(3) . .
N21D Co3 N41E 100.1(3) . .
N31A Co3 N41A 76.4(3) . .
N11D Co3 N41A 98.6(3) . .
N21D Co3 N41A 96.9(2) . .
N41E Co3 N41A 161.7(3) . .
N31A Co3 N31E 92.3(3) . .
N11D Co3 N31E 93.6(3) . .
N21D Co3 N31E 169.8(3) . .
N41E Co3 N31E 75.8(3) . .
N41A Co3 N31E 88.4(3) . .
N41C Co4 N41D 160.4(4) 7_556 .
N41C Co4 N31C 78.2(3) 7_556 7_556
N41D Co4 N31C 90.5(3) . 7_556
N41C Co4 N31F 101.0(3) 7_556 .
N41D Co4 N31F 92.1(3) . .
N31C Co4 N31F 173.2(3) 7_556 .
N41C Co4 N41F 93.8(3) 7_556 .
N41D Co4 N41F 103.3(3) . .
N31C Co4 N41F 95.2(3) 7_556 .
N31F Co4 N41F 78.0(3) . .
N41C Co4 N31D 88.9(4) 7_556 .
N41D Co4 N31D 75.4(4) . .
N31C Co4 N31D 92.2(3) 7_556 .
N31F Co4 N31D 94.5(3) . .
N41F Co4 N31D 172.5(3) . .
C12A N11A C16A 120.0 . .
C12A N11A Co1 115.3(4) . .
C16A N11A Co1 124.2(4) . .
C23A C12A N11A 115.6(6) . .
C23A C12A C13A 124.4(6) . .
N11A C12A C13A 120.0 . .
C12A C13A C14A 120.0 . .
C12A C13A H13A 120.0 . .
C14A C13A H13A 120.0 . .
C15A C14A C13A 120.0 . .
C15A C14A C17A 126.0(9) . .
C13A C14A C17A 114.0(9) . .
C14A C15A C16A 120.0 . .
C14A C15A H15A 120.0 . .
C16A C15A H15A 120.0 . .
C15A C16A N11A 120.0 . .
C15A C16A H16A 120.0 . .
N11A C16A H16A 120.0 . .
O18A C17A C14A 112.0(8) . .
O18A C17A H17A 109.2 . .
C14A C17A H17A 109.2 . .
O18A C17A H17B 109.2 . .
C14A C17A H17B 109.2 . .
H17A C17A H17B 107.9 . .
C26A N21A N22A 122.3(6) . .
C26A N21A C25A 129.5(6) . .
N22A N21A C25A 108.0 . .
C23A N22A N21A 108.0 . .
C23A N22A Co1 112.8(4) . .
N21A N22A Co1 138.7(4) . .
C12A C23A N22A 119.3(6) . .
C12A C23A C24A 132.6(6) . .
N22A C23A C24A 108.0 . .
C23A C24A C25A 108.0 . .
C23A C24A H24A 126.0 . .
C25A C24A H24A 126.0 . .
C24A C25A N21A 108.0 . .
C24A C25A H25A 126.0 . .
N21A C25A H25A 126.0 . .
N21A C26A C51A 114.1(7) . .
N21A C26A H26A 108.7 . .
C51A C26A H26A 108.7 . .
N21A C26A H26B 108.7 . .
C51A C26A H26B 108.7 . .
H26A C26A H26B 107.6 . .
C32A N31A C36A 120.0 . .
C32A N31A Co3 115.4(5) . .
C36A N31A Co3 124.5(5) . .
C45A C32A N31A 117.5(7) . .
C45A C32A C33A 122.5(7) . .
N31A C32A C33A 120.0 . .
C34A C33A C32A 120.0 . .
C34A C33A H33A 120.0 . .
C32A C33A H33A 120.0 . .
C33A C34A C35A 120.0 . .
C33A C34A C37A 118.2(7) . .
C35A C34A C37A 121.8(7) . .
C36A C35A C34A 120.0 . .
C36A C35A H35A 120.0 . .
C34A C35A H35A 120.0 . .
C35A C36A N31A 120.0 . .
C35A C36A H36A 120.0 . .
N31A C36A H36A 120.0 . .
O38A C37A C34A 112.0(8) . .
O38A C37A H37A 109.2 . .
C34A C37A H37A 109.2 . .
O38A C37A H37B 109.2 . .
C34A C37A H37B 109.2 . .
H37A C37A H37B 107.9 . .
C45A N41A N42A 108.0 . .
C45A N41A Co3 112.5(4) . .
N42A N41A Co3 138.7(4) . .
C46A N42A C43A 128.0(7) . .
C46A N42A N41A 123.5(7) . .
C43A N42A N41A 108.0 . .
C44A C43A N42A 108.0 . .
C44A C43A H43A 126.0 . .
N42A C43A H43A 126.0 . .
C43A C44A C45A 108.0 . .
C43A C44A H44A 126.0 . .
C45A C44A H44A 126.0 . .
C32A C45A C44A 133.5(7) . .
C32A C45A N41A 118.2(7) . .
C44A C45A N41A 108.0 . .
N42A C46A C64A 113.8(8) . .
N42A C46A H46A 108.8 . .
C64A C46A H46A 108.8 . .
N42A C46A H46B 108.8 . .
C64A C46A H46B 108.8 . .
H46A C46A H46B 107.7 . .
C52A C51A C56A 120.0 . .
C52A C51A C26A 120.7(4) . .
C56A C51A C26A 119.3(4) . .
C53A C52A C51A 120.0 . .
C53A C52A H52A 120.0 . .
C51A C52A H52A 120.0 . .
C52A C53A C54A 120.0 . .
C52A C53A H53A 120.0 . .
C54A C53A H53A 120.0 . .
C53A C54A C55A 120.0 . .
C53A C54A H54A 120.0 . .
C55A C54A H54A 120.0 . .
C56A C55A C54A 120.0 . .
C56A C55A C64A 120.0 . .
C54A C55A C64A 120.0 . .
C61A C56A C55A 120.0 . .
C61A C56A C51A 120.0 . .
C55A C56A C51A 120.0 . .
C56A C61A C62A 120.0 . .
C56A C61A H61A 120.0 . .
C62A C61A H61A 120.0 . .
C63A C62A C61A 120.0 . .
C63A C62A H62A 120.0 . .
C61A C62A H62A 120.0 . .
C64A C63A C62A 120.0 . .
C64A C63A H63A 120.0 . .
C62A C63A H63A 120.0 . .
C63A C64A C55A 120.0 . .
C63A C64A C46A 118.3(5) . .
C55A C64A C46A 121.7(5) . .
C12B N11B C16B 120.0 . .
C12B N11B Co1 114.9(4) . .
C16B N11B Co1 125.0(4) . .
C23B C12B N11B 115.7(6) . .
C23B C12B C13B 124.3(6) . .
N11B C12B C13B 120.0 . .
C14B C13B C12B 120.0 . .
C14B C13B H13B 120.0 . .
C12B C13B H13B 120.0 . .
C13B C14B C15B 120.0 . .
C13B C14B C17I 118.7(7) . .
C15B C14B C17I 121.2(7) . .
C13B C14B C17B 118.7(7) . .
C15B C14B C17B 121.2(7) . .
C16B C15B C14B 120.0 . .
C16B C15B H15B 120.0 . .
C14B C15B H15B 120.0 . .
C15B C16B N11B 120.0 . .
C15B C16B H16B 120.0 . .
N11B C16B H16B 120.0 . .
O18B C17B C14B 111.9(8) . .
O18B C17B H17C 109.2 . .
C14B C17B H17C 109.2 . .
O18B C17B H17D 109.2 . .
C14B C17B H17D 109.2 . .
H17C C17B H17D 107.9 . .
O18I C17I C14B 112.1(8) . .
O18I C17I H17E 109.2 . .
C14B C17I H17E 109.2 . .
O18I C17I H17F 109.2 . .
C14B C17I H17F 109.2 . .
H17E C17I H17F 107.9 . .
C26B N21B N22B 120.8(6) . .
C26B N21B C25B 131.1(6) . .
N22B N21B C25B 108.0 . .
N21B N22B C23B 108.0 . .
N21B N22B Co1 138.6(4) . .
C23B N22B Co1 112.9(4) . .
C12B C23B N22B 118.8(6) . .
C12B C23B C24B 132.8(6) . .
N22B C23B C24B 108.0 . .
C25B C24B C23B 108.0 . .
C25B C24B H24B 126.0 . .
C23B C24B H24B 126.0 . .
C24B C25B N21B 108.0 . .
C24B C25B H25B 126.0 . .
N21B C25B H25B 126.0 . .
N21B C26B C51B 115.6(7) . .
N21B C26B H26C 108.4 . .
C51B C26B H26C 108.4 . .
N21B C26B H26D 108.4 . .
C51B C26B H26D 108.4 . .
H26C C26B H26D 107.4 . .
C32B N31B C36B 120.0 . .
C32B N31B Co2 115.1(4) . .
C36B N31B Co2 124.9(4) . .
C45B C32B N31B 116.3(6) . .
C45B C32B C33B 123.6(6) . .
N31B C32B C33B 120.0 . .
C32B C33B C34B 120.0 . .
C32B C33B H33B 120.0 . .
C34B C33B H33B 120.0 . .
C33B C34B C35B 120.0 . .
C33B C34B C37I 120.0(5) . .
C35B C34B C37I 119.9(5) . .
C33B C34B C37B 120.0(5) . .
C35B C34B C37B 119.9(5) . .
C36B C35B C34B 120.0 . .
C36B C35B H35B 120.0 . .
C34B C35B H35B 120.0 . .
C35B C36B N31B 120.0 . .
C35B C36B H36B 120.0 . .
N31B C36B H36B 120.0 . .
O38B C37B C34B 112.9(7) . .
O38B C37B H37C 109.0 . .
C34B C37B H37C 109.0 . .
O38B C37B H37D 109.0 . .
C34B C37B H37D 109.0 . .
H37C C37B H37D 107.8 . .
O38I C37I C34B 112.4(7) . .
O38I C37I H37E 109.1 . .
C34B C37I H37E 109.1 . .
O38I C37I H37F 109.1 . .
C34B C37I H37F 109.1 . .
H37E C37I H37F 107.8 . .
N42B N41B C45B 108.0 . .
N42B N41B Co2 138.5(4) . .
C45B N41B Co2 113.0(4) . .
C46B N42B N41B 123.5(7) . .
C46B N42B C43B 128.2(8) . .
N41B N42B C43B 108.0 . .
C44B C43B N42B 108.0 . .
C44B C43B H43B 126.0 . .
N42B C43B H43B 126.0 . .
C43B C44B C45B 108.0 . .
C43B C44B H44B 126.0 . .
C45B C44B H44B 126.0 . .
C32B C45B N41B 118.6(6) . .
C32B C45B C44B 133.3(6) . .
N41B C45B C44B 108.0 . .
N42B C46B C64B 117.2(9) . .
N42B C46B H46C 108.0 . .
C64B C46B H46C 108.0 . .
N42B C46B H46D 108.0 . .
C64B C46B H46D 108.0 . .
H46C C46B H46D 107.2 . .
C52B C51B C56B 120.0 . .
C52B C51B C26B 118.9(4) . .
C56B C51B C26B 121.1(4) . .
C51B C52B C53B 120.0 . .
C51B C52B H52B 120.0 . .
C53B C52B H52B 120.0 . .
C54B C53B C52B 120.0 . .
C54B C53B H53B 120.0 . .
C52B C53B H53B 120.0 . .
C55B C54B C53B 120.0 . .
C55B C54B H54B 120.0 . .
C53B C54B H54B 120.0 . .
C54B C55B C56B 120.0 . .
C54B C55B C64B 120.0 . .
C56B C55B C64B 120.0 . .
C61B C56B C55B 120.0 . .
C61B C56B C51B 120.0 . .
C55B C56B C51B 120.0 . .
C56B C61B C62B 120.0 . .
C56B C61B H61B 120.0 . .
C62B C61B H61B 120.0 . .
C63B C62B C61B 120.0 . .
C63B C62B H62B 120.0 . .
C61B C62B H62B 120.0 . .
C62B C63B C64B 120.0 . .
C62B C63B H63B 120.0 . .
C64B C63B H63B 120.0 . .
C63B C64B C55B 120.0 . .
C63B C64B C46B 118.5(5) . .
C55B C64B C46B 121.4(5) . .
C12C N11C C16C 120.0 . .
C12C N11C Co1 116.0(3) . .
C16C N11C Co1 123.9(3) . .
C25C C12C C13C 124.6(5) . .
C25C C12C N11C 115.4(5) . .
C13C C12C N11C 120.0 . .
C12C C13C C14C 120.0 . .
C12C C13C H13C 120.0 . .
C14C C13C H13C 120.0 . .
C13C C14C C15C 120.0 . .
C13C C14C C17C 123.6(6) . .
C15C C14C C17C 116.4(6) . .
C16C C15C C14C 120.0 . .
C16C C15C H15C 120.0 . .
C14C C15C H15C 120.0 . .
C15C C16C N11C 120.0 . .
C15C C16C H16C 120.0 . .
N11C C16C H16C 120.0 . .
O18C C17C C14C 112.7(8) . .
O18C C17C H17G 109.1 . .
C14C C17C H17G 109.1 . .
O18C C17C H17H 109.1 . .
C14C C17C H17H 109.1 . .
H17G C17C H17H 107.8 . .
N22C N21C C25C 108.0 . .
N22C N21C Co1 137.2(3) . .
C25C N21C Co1 114.0(3) . .
C26C N22C N21C 122.7(6) . .
C26C N22C C23C 129.3(6) . .
N21C N22C C23C 108.0 . .
C24C C23C N22C 108.0 . .
C24C C23C H23C 126.0 . .
N22C C23C H23C 126.0 . .
C23C C24C C25C 108.0 . .
C23C C24C H24C 126.0 . .
C25C C24C H24C 126.0 . .
C12C C25C N21C 118.8(5) . .
C12C C25C C24C 133.2(5) . .
N21C C25C C24C 108.0 . .
N22C C26C C51C 115.4(7) . .
N22C C26C H26E 108.4 . .
C51C C26C H26E 108.4 . .
N22C C26C H26F 108.4 . .
C51C C26C H26F 108.4 . .
H26E C26C H26F 107.5 . .
C32C N31C C36C 120.0 . .
C32C N31C Co4 114.1(5) . 7_556
C36C N31C Co4 125.9(5) . 7_556
N31C C32C C33C 120.0 . .
N31C C32C C45C 116.8(7) . .
C33C C32C C45C 123.2(7) . .
C34C C33C C32C 120.0 . .
C34C C33C H33C 120.0 . .
C32C C33C H33C 120.0 . .
C33C C34C C35C 120.0 . .
C33C C34C C37C 116.8(7) . .
C35C C34C C37C 123.1(7) . .
C36C C35C C34C 120.0 . .
C36C C35C H35C 120.0 . .
C34C C35C H35C 120.0 . .
C35C C36C N31C 120.0 . .
C35C C36C H36C 120.0 . .
N31C C36C H36C 120.0 . .
O38C C37C C34C 112.2(7) . .
O38C C37C H37G 109.2 . .
C34C C37C H37G 109.2 . .
O38C C37C H37H 109.2 . .
C34C C37C H37H 109.2 . .
H37G C37C H37H 107.9 . .
N42C N41C C45C 108.0 . .
N42C N41C Co4 138.3(5) . 7_556
C45C N41C Co4 113.1(5) . 7_556
C46C N42C N41C 122.3(8) . .
C46C N42C C43C 129.2(9) . .
N41C N42C C43C 108.0 . .
C44C C43C N42C 108.0 . .
C44C C43C H43C 126.0 . .
N42C C43C H43C 126.0 . .
C43C C44C C45C 108.0 . .
C43C C44C H44C 126.0 . .
C45C C44C H44C 126.0 . .
C32C C45C N41C 117.7(8) . .
C32C C45C C44C 134.2(8) . .
N41C C45C C44C 108.0 . .
N42C C46C C64C 117.3(11) . .
N42C C46C H46E 108.0 . .
C64C C46C H46E 108.0 . .
N42C C46C H46F 108.0 . .
C64C C46C H46F 108.0 . .
H46E C46C H46F 107.2 . .
C52C C51C C56C 120.0 . .
C52C C51C C26C 119.7(5) . .
C56C C51C C26C 120.3(5) . .
C53C C52C C51C 120.0 . .
C53C C52C H52C 120.0 . .
C51C C52C H52C 120.0 . .
C54C C53C C52C 120.0 . .
C54C C53C H53C 120.0 . .
C52C C53C H53C 120.0 . .
C53C C54C C55C 120.0 . .
C53C C54C H54C 120.0 . .
C55C C54C H54C 120.0 . .
C56C C55C C54C 120.0 . .
C56C C55C C64C 120.0 . .
C54C C55C C64C 120.0 . .
C61C C56C C55C 120.0 . .
C61C C56C C51C 120.0 . .
C55C C56C C51C 120.0 . .
C62C C61C C56C 120.0 . .
C62C C61C H61C 120.0 . .
C56C C61C H61C 120.0 . .
C61C C62C C63C 120.0 . .
C61C C62C H62C 120.0 . .
C63C C62C H62C 120.0 . .
C64C C63C C62C 120.0 . .
C64C C63C H63C 120.0 . .
C62C C63C H63C 120.0 . .
C63C C64C C55C 120.0 . .
C63C C64C C46C 117.2(7) . .
C55C C64C C46C 122.7(7) . .
C12D N11D C16D 120.0 . .
C12D N11D Co3 114.1(3) . .
C16D N11D Co3 125.9(4) . .
C25D C12D C13D 122.3(5) . .
C25D C12D N11D 117.7(5) . .
C13D C12D N11D 120.0 . .
C12D C13D C14D 120.0 . .
C12D C13D H13D 120.0 . .
C14D C13D H13D 120.0 . .
C15D C14D C13D 120.0 . .
C15D C14D C17D 121.9(6) . .
C13D C14D C17D 118.1(6) . .
C14D C15D C16D 120.0 . .
C14D C15D H15D 120.0 . .
C16D C15D H15D 120.0 . .
C15D C16D N11D 120.0 . .
C15D C16D H16D 120.0 . .
N11D C16D H16D 120.0 . .
O18D C17D C14D 113.2(7) . .
O18D C17D H17I 108.9 . .
C14D C17D H17I 108.9 . .
O18D C17D H17J 108.9 . .
C14D C17D H17J 108.9 . .
H17I C17D H17J 107.7 . .
C25D N21D N22D 108.0 . .
C25D N21D Co3 111.3(4) . .
N22D N21D Co3 140.6(4) . .
C23D N22D N21D 108.0 . .
C23D N22D C26D 126.4(6) . .
N21D N22D C26D 125.4(6) . .
N22D C23D C24D 108.0 . .
N22D C23D H23D 126.0 . .
C24D C23D H23D 126.0 . .
C25D C24D C23D 108.0 . .
C25D C24D H24D 126.0 . .
C23D C24D H24D 126.0 . .
C12D C25D N21D 119.1(5) . .
C12D C25D C24D 132.6(5) . .
N21D C25D C24D 108.0 . .
N22D C26D C51D 112.6(8) . .
N22D C26D H26G 109.1 . .
C51D C26D H26G 109.1 . .
N22D C26D H26H 109.1 . .
C51D C26D H26H 109.1 . .
H26G C26D H26H 107.8 . .
C32D N31D C36D 120.0 . .
C32D N31D Co4 114.2(7) . .
C36D N31D Co4 125.8(7) . .
C45D C32D N31D 116.0(10) . .
C45D C32D C33D 123.9(10) . .
N31D C32D C33D 120.0 . .
C32D C33D C34D 120.0 . .
C32D C33D H33D 120.0 . .
C34D C33D H33D 120.0 . .
C35D C34D C33D 120.0 . .
C35D C34D C37K 118.3(9) . .
C33D C34D C37K 121.1(9) . .
C35D C34D C37D 118.3(9) . .
C33D C34D C37D 121.1(9) . .
C36D C35D C34D 120.0 . .
C36D C35D H35D 120.0 . .
C34D C35D H35D 120.0 . .
C35D C36D N31D 120.0 . .
C35D C36D H36D 120.0 . .
N31D C36D H36D 120.0 . .
O38D C37D C34D 112.4(8) . .
O38D C37D H37I 109.1 . .
C34D C37D H37I 109.1 . .
O38D C37D H37J 109.1 . .
C34D C37D H37J 109.1 . .
H37I C37D H37J 107.9 . .
O38K C37K C34D 112.3(8) . .
O38K C37K H37K 109.1 . .
C34D C37K H37K 109.1 . .
O38K C37K H37L 109.1 . .
C34D C37K H37L 109.1 . .
H37K C37K H37L 107.9 . .
N42D N41D C45D 108.0 . .
N42D N41D Co4 137.9(6) . .
C45D N41D Co4 114.1(6) . .
C46D N42D N41D 123.0(9) . .
C46D N42D C43D 128.2(9) . .
N41D N42D C43D 108.0 . .
C44D C43D N42D 108.0 . .
C44D C43D H43D 126.0 . .
N42D C43D H43D 126.0 . .
C43D C44D C45D 108.0 . .
C43D C44D H44D 126.0 . .
C45D C44D H44D 126.0 . .
C32D C45D C44D 131.6(10) . .
C32D C45D N41D 120.0(10) . .
C44D C45D N41D 108.0 . .
N42D C46D C64D 118.4(11) . .
N42D C46D H46G 107.7 . .
C64D C46D H46G 107.7 . .
N42D C46D H46H 107.7 . .
C64D C46D H46H 107.7 . .
H46G C46D H46H 107.1 . .
C52D C51D C56D 120.0 . .
C52D C51D C26D 119.2(5) . .
C56D C51D C26D 120.8(5) . .
C53D C52D C51D 120.0 . .
C53D C52D H52D 120.0 . .
C51D C52D H52D 120.0 . .
C54D C53D C52D 120.0 . .
C54D C53D H53D 120.0 . .
C52D C53D H53D 120.0 . .
C55D C54D C53D 120.0 . .
C55D C54D H54D 120.0 . .
C53D C54D H54D 120.0 . .
C54D C55D C56D 120.0 . .
C54D C55D C64D 120.0 . .
C56D C55D C64D 120.0 . .
C55D C56D C61D 120.0 . .
C55D C56D C51D 120.0 . .
C61D C56D C51D 120.0 . .
C62D C61D C56D 120.0 . .
C62D C61D H61D 120.0 . .
C56D C61D H61D 120.0 . .
C63D C62D C61D 120.0 . .
C63D C62D H62D 120.0 . .
C61D C62D H62D 120.0 . .
C62D C63D C64D 120.0 . .
C62D C63D H63D 120.0 . .
C64D C63D H63D 120.0 . .
C63D C64D C55D 120.0 . .
C63D C64D C46D 118.6(6) . .
C55D C64D C46D 121.4(6) . .
C12E N11E C16E 120.0 . .
C12E N11E Co2 114.9(4) . .
C16E N11E Co2 125.1(4) . .
C25E C12E C13E 123.5(5) . .
C25E C12E N11E 116.4(5) . .
C13E C12E N11E 120.0 . .
C14E C13E C12E 120.0 . .
C14E C13E H13E 120.0 . .
C12E C13E H13E 120.0 . .
C15E C14E C13E 120.0 . .
C15E C14E C17E 122.1(6) . .
C13E C14E C17E 117.9(6) . .
C14E C15E C16E 120.0 . .
C14E C15E H15E 120.0 . .
C16E C15E H15E 120.0 . .
C15E C16E N11E 120.0 . .
C15E C16E H16E 120.0 . .
N11E C16E H16E 120.0 . .
O18E C17E C14E 113.0(7) . .
O18E C17E H17K 109.0 . .
C14E C17E H17K 109.0 . .
O18E C17E H17L 109.0 . .
C14E C17E H17L 109.0 . .
H17K C17E H17L 107.8 . .
C25E N21E N22E 108.0 . .
C25E N21E Co2 110.8(4) . .
N22E N21E Co2 141.1(4) . .
C26E N22E C23E 129.7(6) . .
C26E N22E N21E 122.1(6) . .
C23E N22E N21E 108.0 . .
N22E C23E C24E 108.0 . .
N22E C23E H23E 126.0 . .
C24E C23E H23E 126.0 . .
C25E C24E C23E 108.0 . .
C25E C24E H24E 126.0 . .
C23E C24E H24E 126.0 . .
C12E C25E C24E 131.8(6) . .
C12E C25E N21E 120.1(6) . .
C24E C25E N21E 108.0 . .
N22E C26E C51E 113.8(8) . .
N22E C26E H26I 108.8 . .
C51E C26E H26I 108.8 . .
N22E C26E H26J 108.8 . .
C51E C26E H26J 108.8 . .
H26I C26E H26J 107.7 . .
C32E N31E C36E 120.0 . .
C32E N31E Co3 115.0(4) . .
C36E N31E Co3 125.0(4) . .
C45E C32E C33E 124.0(7) . .
C45E C32E N31E 116.0(7) . .
C33E C32E N31E 120.0 . .
C32E C33E C34E 120.0 . .
C32E C33E H33E 120.0 . .
C34E C33E H33E 120.0 . .
C35E C34E C33E 120.0 . .
C35E C34E C37E 118.2(7) . .
C33E C34E C37E 121.5(7) . .
C34E C35E C36E 120.0 . .
C34E C35E H35E 120.0 . .
C36E C35E H35E 120.0 . .
C35E C36E N31E 120.0 . .
C35E C36E H36E 120.0 . .
N31E C36E H36E 120.0 . .
O38E C37E C34E 111.5(7) . .
O38E C37E H37M 109.3 . .
C34E C37E H37M 109.3 . .
O38E C37E H37N 109.3 . .
C34E C37E H37N 109.3 . .
H37M C37E H37N 108.0 . .
N42E N41E C45E 108.0 . .
N42E N41E Co3 139.3(5) . .
C45E N41E Co3 112.7(5) . .
C46E N42E N41E 120.5(8) 7_556 .
C46E N42E C43E 130.1(8) 7_556 .
N41E N42E C43E 108.0 . .
N42E C43E C44E 108.0 . .
N42E C43E H43E 126.0 . .
C44E C43E H43E 126.0 . .
C45E C44E C43E 108.0 . .
C45E C44E H44E 126.0 . .
C43E C44E H44E 126.0 . .
C32E C45E C44E 131.3(7) . .
C32E C45E N41E 120.3(7) . .
C44E C45E N41E 108.0 . .
N42E C46E C64E 118(7) 7_556 .
N42E C46E H46I 107.9 7_556 .
C64E C46E H46I 107.9 . .
N42E C46E H46J 107.9 7_556 .
C64E C46E H46J 107.9 . .
H46I C46E H46J 107.2 . .
C52E C51E C56E 120.0 . .
C52E C51E C26E 118.3(5) . .
C56E C51E C26E 121.7(5) . .
C51E C52E C53E 120.0 . .
C51E C52E H52E 120.0 . .
C53E C52E H52E 120.0 . .
C52E C53E C54E 120.0 . .
C52E C53E H53E 120.0 . .
C54E C53E H53E 120.0 . .
C55E C54E C53E 120.0 . .
C55E C54E H54E 120.0 . .
C53E C54E H54E 120.0 . .
C54E C55E C56E 120.0 . .
C54E C55E C64E 120.0 . .
C56E C55E C64E 120.0 . .
C61E C56E C55E 120.0 . .
C61E C56E C51E 120.0 . .
C55E C56E C51E 120.0 . .
C56E C61E C62E 120.0 . .
C56E C61E H61E 120.0 . .
C62E C61E H61E 120.0 . .
C63E C62E C61E 120.0 . .
C63E C62E H62E 120.0 . .
C61E C62E H62E 120.0 . .
C64E C63E C62E 120.0 . .
C64E C63E H63E 120.0 . .
C62E C63E H63E 120.0 . .
C63E C64E C55E 120.0 . .
C63E C64E C46E 120.2(6) . .
C55E C64E C46E 119.8(6) . .
C12F N11F C16F 120.0 . .
C12F N11F Co2 115.5(5) . .
C16F N11F Co2 124.1(5) . .
C25F C12F N11F 116.5(8) . .
C25F C12F C13F 123.3(8) . .
N11F C12F C13F 120.0 . .
C14F C13F C12F 120.0 . .
C14F C13F H13F 120.0 . .
C12F C13F H13F 120.0 . .
C13F C14F C15F 120.0 . .
C13F C14F C17F 124.3(10) . .
C15F C14F C17F 115.7(10) . .
C16F C15F C14F 120.0 . .
C16F C15F H15F 120.0 . .
C14F C15F H15F 120.0 . .
C15F C16F N11F 120.0 . .
C15F C16F H16F 120.0 . .
N11F C16F H16F 120.0 . .
O18F C17F C14F 112.5(9) . .
O18F C17F H17M 109.1 . .
C14F C17F H17M 109.1 . .
O18F C17F H17N 109.1 . .
C14F C17F H17N 109.1 . .
H17M C17F H17N 107.8 . .
N22F N21F C25F 108.0 . .
N22F N21F Co2 137.7(5) . .
C25F N21F Co2 114.3(5) . .
N21F N22F C23F 108.0 . .
N21F N22F C26F 122.6(7) . .
C23F N22F C26F 128.9(7) . .
C24F C23F N22F 108.0 . .
C24F C23F H23F 126.0 . .
N22F C23F H23F 126.0 . .
C25F C24F C23F 108.0 . .
C25F C24F H24F 126.0 . .
C23F C24F H24F 126.0 . .
C12F C25F C24F 132.8(8) . .
C12F C25F N21F 119.2(8) . .
C24F C25F N21F 108.0 . .
N22F C26F C51F 112.8(8) . .
N22F C26F H26K 109.0 . .
C51F C26F H26K 109.0 . .
N22F C26F H26L 109.0 . .
C51F C26F H26L 109.0 . .
H26K C26F H26L 107.8 . .
C32F N31F C36F 120.0 . .
C32F N31F Co4 114.0(4) . .
C36F N31F Co4 125.9(4) . .
C45F C32F N31F 117.3(6) . .
C45F C32F C33F 122.6(6) . .
N31F C32F C33F 120.0 . .
C34F C33F C32F 120.0 . .
C34F C33F H33F 120.0 . .
C32F C33F H33F 120.0 . .
C33F C34F C35F 120.0 . .
C33F C34F C37F 117.4(6) . .
C35F C34F C37F 122.6(6) . .
C36F C35F C34F 120.0 . .
C36F C35F H35F 120.0 . .
C34F C35F H35F 120.0 . .
C35F C36F N31F 120.0 . .
C35F C36F H36F 120.0 . .
N31F C36F H36F 120.0 . .
O38F C37F C34F 112.9(7) . .
O38F C37F H37O 109.0 . .
C34F C37F H37O 109.0 . .
O38F C37F H37P 109.0 . .
C34F C37F H37P 109.0 . .
H37O C37F H37P 107.8 . .
C45F N41F N42F 108.0 . .
C45F N41F Co4 110.3(4) . .
N42F N41F Co4 141.6(4) . .
C46F N42F N41F 125.6(7) . .
C46F N42F C43F 125.7(7) . .
N41F N42F C43F 108.0 . .
C44F C43F N42F 108.0 . .
C44F C43F H43F 126.0 . .
N42F C43F H43F 126.0 . .
C43F C44F C45F 108.0 . .
C43F C44F H44F 126.0 . .
C45F C44F H44F 126.0 . .
C32F C45F N41F 120.0(6) . .
C32F C45F C44F 131.9(6) . .
N41F C45F C44F 108.0 . .
N42F C46F C64F 113.5(8) . .
N42F C46F H46K 108.9 . .
C64F C46F H46K 108.9 . .
N42F C46F H46L 108.9 . .
C64F C46F H46L 108.9 . .
H46K C46F H46L 107.7 . .
C52F C51F C56F 120.0 . .
C52F C51F C26F 122.2(5) . .
C56F C51F C26F 117.7(5) . .
C53F C52F C51F 120.0 . .
C53F C52F H52F 120.0 . .
C51F C52F H52F 120.0 . .
C52F C53F C54F 120.0 . .
C52F C53F H53F 120.0 . .
C54F C53F H53F 120.0 . .
C55F C54F C53F 120.0 . .
C55F C54F H54F 120.0 . .
C53F C54F H54F 120.0 . .
C54F C55F C64F 120.0 . .
C54F C55F C56F 120.0 . .
C64F C55F C56F 120.0 . .
C61F C56F C55F 120.0 . .
C61F C56F C51F 120.0 . .
C55F C56F C51F 120.0 . .
C56F C61F C62F 120.0 . .
C56F C61F H61F 120.0 . .
C62F C61F H61F 120.0 . .
C63F C62F C61F 120.0 . .
C63F C62F H62F 120.0 . .
C61F C62F H62F 120.0 . .
C62F C63F C64F 120.0 . .
C62F C63F H63F 120.0 . .
C64F C63F H63F 120.0 . .
C55F C64F C63F 120.0 . .
C55F C64F C46F 121.8(5) . .
C63F C64F C46F 118.1(5) . .
F15S B11S F12S 110.4(5) . .
F15S B11S F14S 110.1(5) . .
F12S B11S F14S 108.4(5) . .
F15S B11S F13S 109.7(5) . .
F12S B11S F13S 109.0(5) . .
F14S B11S F13S 109.1(5) . .
F24S B21S F22S 110.6(6) . .
F24S B21S F23S 110.5(6) . .
F22S B21S F23S 110.5(6) . .
F24S B21S F25S 108.5(6) . .
F22S B21S F25S 109.2(6) . .
F23S B21S F25S 107.4(6) . .
F35S B31S F32S 110.9(6) . .
F35S B31S F34S 110.4(6) . .
F32S B31S F34S 109.0(6) . .
F35S B31S F33S 109.2(6) . .
F32S B31S F33S 108.3(6) . .
F34S B31S F33S 109.0(6) . .
F42S B41S F44S 108.8(6) . .
F42S B41S F45S 111.5(6) . .
F44S B41S F45S 108.6(6) . .
F42S B41S F43S 109.0(6) . .
F44S B41S F43S 109.9(6) . .
F45S B41S F43S 109.0(6) . .
F55S B51S F54S 110.5(6) . .
F55S B51S F53S 108.8(6) . .
F54S B51S F53S 109.1(6) . .
F55S B51S F52S 109.7(6) . .
F54S B51S F52S 109.1(6) . .
F53S B51S F52S 109.6(6) . .
O12G P11G O14G 115.5(5) . .
O12G P11G O15G 114.8(5) . .
O14G P11G O15G 102.6(5) . .
O12G P11G O13G 115.4(6) . .
O14G P11G O13G 102.8(6) . .
O15G P11G O13G 104.0(6) . .
O12G P11G C25G 111.2(12) . .
O12G P11G C23G 110.6(10) . .
C25G P11G C23G 109.1(12) . .
O12G P11G C24G 109.5(12) . .
C25G P11G C24G 108.6(11) . .
C23G P11G C24G 107.8(11) . .
C13G O13G P11G 112.3(17) . .
O13G C13G H13G 109.5 . .
O13G C13G H13H 109.5 . .
H13G C13G H13H 109.5 . .
O13G C13G H13I 109.5 . .
H13G C13G H13I 109.5 . .
H13H C13G H13I 109.5 . .
C14G O14G P11G 117.2(8) . .
O14G C14G H14A 109.5 . .
O14G C14G H14B 109.5 . .
H14A C14G H14B 109.5 . .
O14G C14G H14C 109.5 . .
H14A C14G H14C 109.5 . .
H14B C14G H14C 109.5 . .
C15G O15G P11G 115.2(8) . .
O15G C15G H15G 109.5 . .
O15G C15G H15H 109.5 . .
H15G C15G H15H 109.5 . .
O15G C15G H15I 109.5 . .
H15G C15G H15I 109.5 . .
H15H C15G H15I 109.5 . .
P11G C23G H23A 109.5 . .
P11G C23G H23B 109.5 . .
H23A C23G H23B 109.5 . .
P11G C23G H23G 109.5 . .
H23A C23G H23G 109.5 . .
H23B C23G H23G 109.5 . .
P11G C24G H24G 109.5 . .
P11G C24G H24H 109.5 . .
H24G C24G H24H 109.5 . .
P11G C24G H24I 109.5 . .
H24G C24G H24I 109.5 . .
H24H C24G H24I 109.5 . .
P11G C25G H25C 109.5 . .
P11G C25G H25D 109.5 . .
H25C C25G H25D 109.5 . .
P11G C25G H25E 109.5 . .
H25C C25G H25E 109.5 . .
H25D C25G H25E 109.5 . .

loop_
_geom_bond_atom_site_label_1
_geom_bond_atom_site_label_2
_geom_bond_distance
_geom_bond_site_symmetry_2
Co1 N22B 2.146(5) .
Co1 N22A 2.146(5) .
Co1 N21C 2.151(4) .
Co1 N11A 2.161(6) .
Co1 N11B 2.178(5) .
Co1 N11C 2.180(5) .
Co2 N41B 2.137(6) .
Co2 N11E 2.137(5) .
Co2 N31B 2.143(4) .
Co2 N21F 2.159(6) .
Co2 N21E 2.171(5) .
Co2 N11F 2.195(6) .
Co3 N31A 2.141(5) .
Co3 N11D 2.147(5) .
Co3 N21D 2.173(5) .
Co3 N41E 2.177(7) .
Co3 N41A 2.186(6) .
Co3 N31E 2.209(5) .
Co4 N41C 2.117(6) 7_556
Co4 N41D 2.124(7) .
Co4 N31C 2.136(6) 7_556
Co4 N31F 2.146(5) .
Co4 N41F 2.186(5) .
Co4 N31D 2.215(7) .
N11A C12A 1.3900 .
N11A C16A 1.3900 .
C12A C23A 1.341(7) .
C12A C13A 1.3900 .
C13A C14A 1.3900 .
C13A H13A 0.9500 .
C14A C15A 1.3900 .
C14A C17A 1.535(8) .
C15A C16A 1.3900 .
C15A H15A 0.9500 .
C16A H16A 0.9500 .
C17A O18A 1.381(9) .
C17A H17A 0.9900 .
C17A H17B 0.9900 .
N21A C26A 1.401(10) .
N21A N22A 1.4200 .
N21A C25A 1.4200 .
N22A C23A 1.4200 .
C23A C24A 1.4200 .
C24A C25A 1.4200 .
C24A H24A 0.9500 .
C25A H25A 0.9500 .
C26A C51A 1.529(9) .
C26A H26A 0.9900 .
C26A H26B 0.9900 .
N31A C32A 1.3900 .
N31A C36A 1.3900 .
C32A C45A 1.362(8) .
C32A C33A 1.3900 .
C33A C34A 1.3900 .
C33A H33A 0.9500 .
C34A C35A 1.3900 .
C34A C37A 1.535(8) .
C35A C36A 1.3900 .
C35A H35A 0.9500 .
C36A H36A 0.9500 .
C37A O38A 1.386(8) .
C37A H37A 0.9900 .
C37A H37B 0.9900 .
N41A C45A 1.4200 .
N41A N42A 1.4200 .
N42A C46A 1.371(11) .
N42A C43A 1.4200 .
C43A C44A 1.4200 .
C43A H43A 0.9500 .
C44A C45A 1.4200 .
C44A H44A 0.9500 .
C46A C64A 1.557(10) .
C46A H46A 0.9900 .
C46A H46B 0.9900 .
C51A C52A 1.3900 .
C51A C56A 1.3900 .
C52A C53A 1.3900 .
C52A H52A 0.9500 .
C53A C54A 1.3900 .
C53A H53A 0.9500 .
C54A C55A 1.3900 .
C54A H54A 0.9500 .
C55A C56A 1.3900 .
C55A C64A 1.3900 .
C56A C61A 1.3900 .
C61A C62A 1.3900 .
C61A H61A 0.9500 .
C62A C63A 1.3900 .
C62A H62A 0.9500 .
C63A C64A 1.3900 .
C63A H63A 0.9500 .
N11B C12B 1.3900 .
N11B C16B 1.3900 .
C12B C23B 1.378(8) .
C12B C13B 1.3900 .
C13B C14B 1.3900 .
C13B H13B 0.9500 .
C14B C15B 1.3900 .
C14B C17I 1.544(8) .
C14B C17B 1.544(8) .
C15B C16B 1.3900 .
C15B H15B 0.9500 .
C16B H16B 0.9500 .
C17B O18B 1.385(9) .
C17B H17C 0.9900 .
C17B H17D 0.9900 .
C17I O18I 1.379(8) .
C17I H17E 0.9900 .
C17I H17F 0.9900 .
N21B C26B 1.382(10) .
N21B N22B 1.4200 .
N21B C25B 1.4200 .
N22B C23B 1.4200 .
C23B C24B 1.4200 .
C24B C25B 1.4200 .
C24B H24B 0.9500 .
C25B H25B 0.9500 .
C26B C51B 1.552(10) .
C26B H26C 0.9900 .
C26B H26D 0.9900 .
N31B C32B 1.3900 .
N31B C36B 1.3900 .
C32B C45B 1.366(7) .
C32B C33B 1.3900 .
C33B C34B 1.3900 .
C33B H33B 0.9500 .
C34B C35B 1.3900 .
C34B C37I 1.529(7) .
C34B C37B 1.529(7) .
C35B C36B 1.3900 .
C35B H35B 0.9500 .
C36B H36B 0.9500 .
C37B O38B 1.387(8) .
C37B H37C 0.9900 .
C37B H37D 0.9900 .
C37I O38I 1.390(8) .
C37I H37E 0.9900 .
C37I H37F 0.9900 .
N41B N42B 1.4200 .
N41B C45B 1.4200 .
N42B C46B 1.383(11) .
N42B C43B 1.4200 .
C43B C44B 1.4200 .
C43B H43B 0.9500 .
C44B C45B 1.4200 .
C44B H44B 0.9500 .
C46B C64B 1.515(12) .
C46B H46C 0.9900 .
C46B H46D 0.9900 .
C51B C52B 1.3900 .
C51B C56B 1.3900 .
C52B C53B 1.3900 .
C52B H52B 0.9500 .
C53B C54B 1.3900 .
C53B H53B 0.9500 .
C54B C55B 1.3900 .
C54B H54B 0.9500 .
C55B C56B 1.3900 .
C55B C64B 1.3900 .
C56B C61B 1.3900 .
C61B C62B 1.3900 .
C61B H61B 0.9500 .
C62B C63B 1.3900 .
C62B H62B 0.9500 .
C63B C64B 1.3900 .
C63B H63B 0.9500 .
N11C C12C 1.3900 .
N11C C16C 1.3900 .
C12C C25C 1.360(6) .
C12C C13C 1.3900 .
C13C C14C 1.3900 .
C13C H13C 0.9500 .
C14C C15C 1.3900 .
C14C C17C 1.539(8) .
C15C C16C 1.3900 .
C15C H15C 0.9500 .
C16C H16C 0.9500 .
C17C O18C 1.374(8) .
C17C H17G 0.9900 .
C17C H17H 0.9900 .
N21C N22C 1.4200 .
N21C C25C 1.4200 .
N22C C26C 1.388(10) .
N22C C23C 1.4200 .
C23C C24C 1.4200 .
C23C H23C 0.9500 .
C24C C25C 1.4200 .
C24C H24C 0.9500 .
C26C C51C 1.510(11) .
C26C H26E 0.9900 .
C26C H26F 0.9900 .
N31C C32C 1.3900 .
N31C C36C 1.3900 .
N31C Co4 2.137(6) 7_556
C32C C33C 1.3900 .
C32C C45C 1.396(8) .
C33C C34C 1.3900 .
C33C H33C 0.9500 .
C34C C35C 1.3900 .
C34C C37C 1.535(8) .
C35C C36C 1.3900 .
C35C H35C 0.9500 .
C36C H36C 0.9500 .
C37C O38C 1.388(8) .
C37C H37G 0.9900 .
C37C H37H 0.9900 .
N41C N42C 1.4200 .
N41C C45C 1.4200 .
N41C Co4 2.117(6) 7_556
N42C C46C 1.410(14) .
N42C C43C 1.4200 .
C43C C44C 1.4200 .
C43C H43C 0.9500 .
C44C C45C 1.4200 .
C44C H44C 0.9500 .
C46C C64C 1.458(14) .
C46C H46E 0.9900 .
C46C H46F 0.9900 .
C51C C52C 1.3900 .
C51C C56C 1.3900 .
C52C C53C 1.3900 .
C52C H52C 0.9500 .
C53C C54C 1.3900 .
C53C H53C 0.9500 .
C54C C55C 1.3900 .
C54C H54C 0.9500 .
C55C C56C 1.3900 .
C55C C64C 1.3900 .
C56C C61C 1.3900 .
C61C C62C 1.3900 .
C61C H61C 0.9500 .
C62C C63C 1.3900 .
C62C H62C 0.9500 .
C63C C64C 1.3900 .
C63C H63C 0.9500 .
N11D C12D 1.3900 .
N11D C16D 1.3900 .
C12D C25D 1.356(7) .
C12D C13D 1.3900 .
C13D C14D 1.3900 .
C13D H13D 0.9500 .
C14D C15D 1.3900 .
C14D C17D 1.523(7) .
C15D C16D 1.3900 .
C15D H15D 0.9500 .
C16D H16D 0.9500 .
C17D O18D 1.379(8) .
C17D H17I 0.9900 .
C17D H17J 0.9900 .
N21D C25D 1.4200 .
N21D N22D 1.4200 .
N22D C23D 1.4200 .
N22D C26D 1.431(11) .
C23D C24D 1.4200 .
C23D H23D 0.9500 .
C24D C25D 1.4200 .
C24D H24D 0.9500 .
C26D C51D 1.534(12) .
C26D H26G 0.9900 .
C26D H26H 0.9900 .
N31D C32D 1.3900 .
N31D C36D 1.3900 .
C32D C45D 1.331(11) .
C32D C33D 1.3900 .
C33D C34D 1.3900 .
C33D H33D 0.9500 .
C34D C35D 1.3900 .
C34D C37K 1.544(8) .
C34D C37D 1.544(8) .
C35D C36D 1.3900 .
C35D H35D 0.9500 .
C36D H36D 0.9500 .
C37D O38D 1.380(9) .
C37D H37I 0.9900 .
C37D H37J 0.9900 .
C37K O38K 1.382(9) .
C37K H37K 0.9900 .
C37K H37L 0.9900 .
N41D N42D 1.4200 .
N41D C45D 1.4200 .
N42D C46D 1.364(13) .
N42D C43D 1.4200 .
C43D C44D 1.4200 .
C43D H43D 0.9500 .
C44D C45D 1.4200 .
C44D H44D 0.9500 .
C46D C64D 1.507(13) .
C46D H46G 0.9900 .
C46D H46H 0.9900 .
C51D C52D 1.3900 .
C51D C56D 1.3900 .
C52D C53D 1.3900 .
C52D H52D 0.9500 .
C53D C54D 1.3900 .
C53D H53D 0.9500 .
C54D C55D 1.3900 .
C54D H54D 0.9500 .
C55D C56D 1.3900 .
C55D C64D 1.3900 .
C56D C61D 1.3900 .
C61D C62D 1.3900 .
C61D H61D 0.9500 .
C62D C63D 1.3900 .
C62D H62D 0.9500 .
C63D C64D 1.3900 .
C63D H63D 0.9500 .
N11E C12E 1.3900 .
N11E C16E 1.3900 .
C12E C25E 1.357(7) .
C12E C13E 1.3900 .
C13E C14E 1.3900 .
C13E H13E 0.9500 .
C14E C15E 1.3900 .
C14E C17E 1.533(7) .
C15E C16E 1.3900 .
C15E H15E 0.9500 .
C16E H16E 0.9500 .
C17E O18E 1.385(8) .
C17E H17K 0.9900 .
C17E H17L 0.9900 .
N21E C25E 1.4200 .
N21E N22E 1.4200 .
N22E C26E 1.417(11) .
N22E C23E 1.4200 .
C23E C24E 1.4200 .
C23E H23E 0.9500 .
C24E C25E 1.4200 .
C24E H24E 0.9500 .
C26E C51E 1.534(11) .
C26E H26I 0.9900 .
C26E H26J 0.9900 .
N31E C32E 1.3900 .
N31E C36E 1.3900 .
C32E C45E 1.365(9) .
C32E C33E 1.3900 .
C33E C34E 1.3900 .
C33E H33E 0.9500 .
C34E C35E 1.3900 .
C34E C37E 1.543(8) .
C35E C36E 1.3900 .
C35E H35E 0.9500 .
C36E H36E 0.9500 .
C37E O38E 1.391(8) .
C37E H37M 0.9900 .
C37E H37N 0.9900 .
N41E N42E 1.4200 .
N41E C45E 1.4200 .
N42E C46E 1.390(12) 7_556
N42E C43E 1.4200 .
C43E C44E 1.4200 .
C43E H43E 0.9500 .
C44E C45E 1.4200 .
C44E H44E 0.9500 .
C46E N42E 1.39(7) 7_556
C46E C64E 1.507(13) .
C46E H46I 0.9900 .
C46E H46J 0.9900 .
C51E C52E 1.3900 .
C51E C56E 1.3900 .
C52E C53E 1.3900 .
C52E H52E 0.9500 .
C53E C54E 1.3900 .
C53E H53E 0.9500 .
C54E C55E 1.3900 .
C54E H54E 0.9500 .
C55E C56E 1.3900 .
C55E C64E 1.3900 .
C56E C61E 1.3900 .
C61E C62E 1.3900 .
C61E H61E 0.9500 .
C62E C63E 1.3900 .
C62E H62E 0.9500 .
C63E C64E 1.3900 .
C63E H63E 0.9500 .
N11F C12F 1.3900 .
N11F C16F 1.3900 .
C12F C25F 1.318(9) .
C12F C13F 1.3900 .
C13F C14F 1.3900 .
C13F H13F 0.9500 .
C14F C15F 1.3900 .
C14F C17F 1.538(8) .
C15F C16F 1.3900 .
C15F H15F 0.9500 .
C16F H16F 0.9500 .
C17F O18F 1.382(9) .
C17F H17M 0.9900 .
C17F H17N 0.9900 .
N21F N22F 1.4200 .
N21F C25F 1.4200 .
N22F C23F 1.4200 .
N22F C26F 1.422(11) .
C23F C24F 1.4200 .
C23F H23F 0.9500 .
C24F C25F 1.4200 .
C24F H24F 0.9500 .
C26F C51F 1.555(11) .
C26F H26K 0.9900 .
C26F H26L 0.9900 .
N31F C32F 1.3900 .
N31F C36F 1.3900 .
C32F C45F 1.381(7) .
C32F C33F 1.3900 .
C33F C34F 1.3900 .
C33F H33F 0.9500 .
C34F C35F 1.3900 .
C34F C37F 1.537(7) .
C35F C36F 1.3900 .
C35F H35F 0.9500 .
C36F H36F 0.9500 .
C37F O38F 1.390(7) .
C37F H37O 0.9900 .
C37F H37P 0.9900 .
N41F C45F 1.4200 .
N41F N42F 1.4200 .
N42F C46F 1.400(11) .
N42F C43F 1.4200 .
C43F C44F 1.4200 .
C43F H43F 0.9500 .
C44F C45F 1.4200 .
C44F H44F 0.9500 .
C46F C64F 1.565(11) .
C46F H46K 0.9900 .
C46F H46L 0.9900 .
C51F C52F 1.3900 .
C51F C56F 1.3900 .
C52F C53F 1.3900 .
C52F H52F 0.9500 .
C53F C54F 1.3900 .
C53F H53F 0.9500 .
C54F C55F 1.3900 .
C54F H54F 0.9500 .
C55F C64F 1.3900 .
C55F C56F 1.3900 .
C56F C61F 1.3900 .
C61F C62F 1.3900 .
C61F H61F 0.9500 .
C62F C63F 1.3900 .
C62F H62F 0.9500 .
C63F C64F 1.3900 .
C63F H63F 0.9500 .
B11S F15S 1.385(7) .
B11S F12S 1.393(7) .
B11S F14S 1.393(7) .
B11S F13S 1.402(7) .
B21S F24S 1.390(8) .
B21S F22S 1.391(8) .
B21S F23S 1.393(8) .
B21S F25S 1.406(8) .
B31S F35S 1.342(8) .
B31S F32S 1.351(8) .
B31S F34S 1.352(8) .
B31S F33S 1.354(9) .
B41S F42S 1.364(8) .
B41S F44S 1.366(8) .
B41S F45S 1.367(8) .
B41S F43S 1.367(8) .
B51S F55S 1.324(10) .
B51S F54S 1.325(10) .
B51S F53S 1.327(10) .
B51S F52S 1.330(10) .
P11G O12G 1.480(7) .
P11G O14G 1.581(7) .
P11G O15G 1.591(7) .
P11G O13G 1.597(7) .
P11G C25G 1.817(9) .
P11G C23G 1.835(9) .
P11G C24G 1.838(9) .
O13G C13G 1.41(2) .
C13G H13G 0.9800 .
C13G H13H 0.9800 .
C13G H13I 0.9800 .
O14G C14G 1.422(14) .
C14G H14A 0.9800 .
C14G H14B 0.9800 .
C14G H14C 0.9800 .
O15G C15G 1.479(15) .
C15G H15G 0.9800 .
C15G H15H 0.9800 .
C15G H15I 0.9800 .
C23G H23A 0.9800 .
C23G H23B 0.9800 .
C23G H23G 0.9800 .
C24G H24G 0.9800 .
C24G H24H 0.9800 .
C24G H24I 0.9800 .
C25G H25C 0.9800 .
C25G H25D 0.9800 .
C25G H25E 0.9800 .

loop_
_geom_torsion_atom_site_label_1
_geom_torsion_atom_site_label_2
_geom_torsion_atom_site_label_3
_geom_torsion_atom_site_label_4
_geom_torsion
_geom_torsion_site_symmetry_1
_geom_torsion_site_symmetry_4
C16A N11A C12A C23A 178.7(7) . .
Co1 N11A C12A C23A -9.0(6) . .
C16A N11A C12A C13A 0.0 . .
Co1 N11A C12A C13A 172.3(4) . .
C23A C12A C13A C14A -178.6(7) . .
N11A C12A C13A C14A 0.0 . .
C12A C13A C14A C15A 0.0 . .
C12A C13A C14A C17A 178.6(11) . .
C13A C14A C15A C16A 0.0 . .
C17A C14A C15A C16A -178.5(13) . .
C14A C15A C16A N11A 0.0 . .
C12A N11A C16A C15A 0.0 . .
Co1 N11A C16A C15A -171.6(5) . .
C15A C14A C17A O18A -15(3) . .
C13A C14A C17A O18A 167(2) . .
C26A N21A N22A C23A -174.8(7) . .
C25A N21A N22A C23A 0.0 . .
C26A N21A N22A Co1 -3.8(9) . .
C25A N21A N22A Co1 171.0(6) . .
N11A C12A C23A N22A -0.2(7) . .
C13A C12A C23A N22A 178.5(4) . .
N11A C12A C23A C24A -176.6(5) . .
C13A C12A C23A C24A 2.0(9) . .
N21A N22A C23A C12A -177.3(7) . .
Co1 N22A C23A C12A 9.1(6) . .
N21A N22A C23A C24A 0.0 . .
Co1 N22A C23A C24A -173.6(4) . .
C12A C23A C24A C25A 176.8(8) . .
N22A C23A C24A C25A 0.0 . .
C23A C24A C25A N21A 0.0 . .
C26A N21A C25A C24A 174.3(8) . .
N22A N21A C25A C24A 0.0 . .
N22A N21A C26A C51A 85.6(8) . .
C25A N21A C26A C51A -88.1(8) . .
C36A N31A C32A C45A 178.8(7) . .
Co3 N31A C32A C45A -0.3(6) . .
C36A N31A C32A C33A 0.0 . .
Co3 N31A C32A C33A -179.1(4) . .
C45A C32A C33A C34A -178.8(7) . .
N31A C32A C33A C34A 0.0 . .
C32A C33A C34A C35A 0.0 . .
C32A C33A C34A C37A -178.4(8) . .
C33A C34A C35A C36A 0.0 . .
C37A C34A C35A C36A 178.3(8) . .
C34A C35A C36A N31A 0.0 . .
C32A N31A C36A C35A 0.0 . .
Co3 N31A C36A C35A 179.1(4) . .
C33A C34A C37A O38A 165.9(9) . .
C35A C34A C37A O38A -12.4(14) . .
C45A N41A N42A C46A 172.3(8) . .
Co3 N41A N42A C46A -19.6(10) . .
C45A N41A N42A C43A 0.0 . .
Co3 N41A N42A C43A 168.1(6) . .
C46A N42A C43A C44A -171.9(8) . .
N41A N42A C43A C44A 0.0 . .
N42A C43A C44A C45A 0.0 . .
N31A C32A C45A C44A 170.8(5) . .
C33A C32A C45A C44A -10.4(9) . .
N31A C32A C45A N41A -1.7(8) . .
C33A C32A C45A N41A 177.1(4) . .
C43A C44A C45A C32A -173.0(9) . .
C43A C44A C45A N41A 0.0 . .
N42A N41A C45A C32A 174.3(7) . .
Co3 N41A C45A C32A 2.7(6) . .
N42A N41A C45A C44A 0.0 . .
Co3 N41A C45A C44A -171.5(4) . .
C43A N42A C46A C64A 89.7(9) . .
N41A N42A C46A C64A -81.0(10) . .
N21A C26A C51A C52A 7.3(9) . .
N21A C26A C51A C56A -170.8(5) . .
C56A C51A C52A C53A 0.0 . .
C26A C51A C52A C53A -178.1(5) . .
C51A C52A C53A C54A 0.0 . .
C52A C53A C54A C55A 0.0 . .
C53A C54A C55A C56A 0.0 . .
C53A C54A C55A C64A 180.0 . .
C54A C55A C56A C61A 180.0 . .
C64A C55A C56A C61A 0.0 . .
C54A C55A C56A C51A 0.0 . .
C64A C55A C56A C51A 180.0 . .
C52A C51A C56A C61A 180.0 . .
C26A C51A C56A C61A -1.9(5) . .
C52A C51A C56A C55A 0.0 . .
C26A C51A C56A C55A 178.1(5) . .
C55A C56A C61A C62A 0.0 . .
C51A C56A C61A C62A 180.0 . .
C56A C61A C62A C63A 0.0 . .
C61A C62A C63A C64A 0.0 . .
C62A C63A C64A C55A 0.0 . .
C62A C63A C64A C46A -179.9(6) . .
C56A C55A C64A C63A 0.0 . .
C54A C55A C64A C63A 180.0 . .
C56A C55A C64A C46A 179.9(6) . .
C54A C55A C64A C46A -0.1(6) . .
N42A C46A C64A C63A 1.1(11) . .
N42A C46A C64A C55A -178.7(6) . .
C16B N11B C12B C23B 177.6(6) . .
Co1 N11B C12B C23B -4.6(6) . .
C16B N11B C12B C13B 0.0 . .
Co1 N11B C12B C13B 177.8(4) . .
C23B C12B C13B C14B -177.4(7) . .
N11B C12B C13B C14B 0.0 . .
C12B C13B C14B C15B 0.0 . .
C12B C13B C14B C17I 176.7(9) . .
C12B C13B C14B C17B 176.7(9) . .
C13B C14B C15B C16B 0.0 . .
C17I C14B C15B C16B -176.6(9) . .
C17B C14B C15B C16B -176.6(9) . .
C14B C15B C16B N11B 0.0 . .
C12B N11B C16B C15B 0.0 . .
Co1 N11B C16B C15B -177.6(5) . .
C13B C14B C17B O18B 174.8(15) . .
C15B C14B C17B O18B -9(2) . .
C13B C14B C17I O18I 25(2) . .
C15B C14B C17I O18I -158.6(16) . .
C26B N21B N22B C23B -176.8(7) . .
C25B N21B N22B C23B 0.0 . .
C26B N21B N22B Co1 -6.4(9) . .
C25B N21B N22B Co1 170.4(6) . .
N11B C12B C23B N22B -5.4(7) . .
C13B C12B C23B N22B 172.0(4) . .
N11B C12B C23B C24B -177.8(5) . .
C13B C12B C23B C24B -0.3(9) . .
N21B N22B C23B C12B -174.1(7) . .
Co1 N22B C23B C12B 12.7(6) . .
N21B N22B C23B C24B 0.0 . .
Co1 N22B C23B C24B -173.1(4) . .
C12B C23B C24B C25B 173.0(8) . .
N22B C23B C24B C25B 0.0 . .
C23B C24B C25B N21B 0.0 . .
C26B N21B C25B C24B 176.4(8) . .
N22B N21B C25B C24B 0.0 . .
N22B N21B C26B C51B 87.7(8) . .
C25B N21B C26B C51B -88.2(9) . .
C36B N31B C32B C45B -176.1(6) . .
Co2 N31B C32B C45B 3.6(6) . .
C36B N31B C32B C33B 0.0 . .
Co2 N31B C32B C33B 179.8(4) . .
C45B C32B C33B C34B 175.9(7) . .
N31B C32B C33B C34B 0.0 . .
C32B C33B C34B C35B 0.0 . .
C32B C33B C34B C37I 176.2(7) . .
C32B C33B C34B C37B 176.2(7) . .
C33B C34B C35B C36B 0.0 . .
C37I C34B C35B C36B -176.2(7) . .
C37B C34B C35B C36B -176.2(7) . .
C34B C35B C36B N31B 0.0 . .
C32B N31B C36B C35B 0.0 . .
Co2 N31B C36B C35B -179.8(4) . .
C33B C34B C37B O38B -171.9(9) . .
C35B C34B C37B O38B 4.4(12) . .
C33B C34B C37I O38I 154.6(10) . .
C35B C34B C37I O38I -29.2(13) . .
C45B N41B N42B C46B 173.9(9) . .
Co2 N41B N42B C46B -15.1(11) . .
C45B N41B N42B C43B 0.0 . .
Co2 N41B N42B C43B 171.0(7) . .
C46B N42B C43B C44B -173.5(10) . .
N41B N42B C43B C44B 0.0 . .
N42B C43B C44B C45B 0.0 . .
N31B C32B C45B N41B -4.6(8) . .
C33B C32B C45B N41B 179.5(4) . .
N31B C32B C45B C44B 171.1(6) . .
C33B C32B C45B C44B -4.9(10) . .
N42B N41B C45B C32B 176.7(8) . .
Co2 N41B C45B C32B 3.2(7) . .
N42B N41B C45B C44B 0.0 . .
Co2 N41B C45B C44B -173.5(5) . .
C43B C44B C45B C32B -176.0(9) . .
C43B C44B C45B N41B 0.0 . .
N41B N42B C46B C64B -86.1(11) . .
C43B N42B C46B C64B 86.5(11) . .
N21B C26B C51B C52B 9.7(9) . .
N21B C26B C51B C56B -168.2(6) . .
C56B C51B C52B C53B 0.0 . .
C26B C51B C52B C53B -178.0(6) . .
C51B C52B C53B C54B 0.0 . .
C52B C53B C54B C55B 0.0 . .
C53B C54B C55B C56B 0.0 . .
C53B C54B C55B C64B 180.0 . .
C54B C55B C56B C61B 180.0 . .
C64B C55B C56B C61B 0.0 . .
C54B C55B C56B C51B 0.0 . .
C64B C55B C56B C51B 180.0 . .
C52B C51B C56B C61B 180.0 . .
C26B C51B C56B C61B -2.1(6) . .
C52B C51B C56B C55B 0.0 . .
C26B C51B C56B C55B 177.9(6) . .
C55B C56B C61B C62B 0.0 . .
C51B C56B C61B C62B 180.0 . .
C56B C61B C62B C63B 0.0 . .
C61B C62B C63B C64B 0.0 . .
C62B C63B C64B C55B 0.0 . .
C62B C63B C64B C46B -178.4(7) . .
C54B C55B C64B C63B 180.0 . .
C56B C55B C64B C63B 0.0 . .
C54B C55B C64B C46B -1.6(7) . .
C56B C55B C64B C46B 178.4(7) . .
N42B C46B C64B C63B -0.2(12) . .
N42B C46B C64B C55B -178.6(7) . .
C16C N11C C12C C25C 179.4(7) . .
Co1 N11C C12C C25C -3.7(6) . .
C16C N11C C12C C13C 0.0 . .
Co1 N11C C12C C13C 176.9(4) . .
C25C C12C C13C C14C -179.3(7) . .
N11C C12C C13C C14C 0.0 . .
C12C C13C C14C C15C 0.0 . .
C12C C13C C14C C17C -179.6(9) . .
C13C C14C C15C C16C 0.0 . .
C17C C14C C15C C16C 179.6(9) . .
C14C C15C C16C N11C 0.0 . .
C12C N11C C16C C15C 0.0 . .
Co1 N11C C16C C15C -176.7(5) . .
C13C C14C C17C O18C -24.8(18) . .
C15C C14C C17C O18C 155.6(13) . .
C25C N21C N22C C26C -177.8(8) . .
Co1 N21C N22C C26C -8.9(9) . .
C25C N21C N22C C23C 0.0 . .
Co1 N21C N22C C23C 168.9(6) . .
C26C N22C C23C C24C 177.6(9) . .
N21C N22C C23C C24C 0.0 . .
N22C C23C C24C C25C 0.0 . .
C13C C12C C25C N21C 176.5(4) . .
N11C C12C C25C N21C -2.8(7) . .
C13C C12C C25C C24C -3.9(10) . .
N11C C12C C25C C24C 176.8(5) . .
N22C N21C C25C C12C 179.7(7) . .
Co1 N21C C25C C12C 7.9(6) . .
N22C N21C C25C C24C 0.0 . .
Co1 N21C C25C C24C -171.8(5) . .
C23C C24C C25C C12C -179.6(9) . .
C23C C24C C25C N21C 0.0 . .
N21C N22C C26C C51C 87.6(8) . .
C23C N22C C26C C51C -89.6(9) . .
C36C N31C C32C C33C 0.0 . .
Co4 N31C C32C C33C -179.4(5) 7_556 .
C36C N31C C32C C45C -177.2(8) . .
Co4 N31C C32C C45C 3.4(8) 7_556 .
N31C C32C C33C C34C 0.0 . .
C45C C32C C33C C34C 177.0(9) . .
C32C C33C C34C C35C 0.0 . .
C32C C33C C34C C37C 178.1(9) . .
C33C C34C C35C C36C 0.0 . .
C37C C34C C35C C36C -178.0(10) . .
C34C C35C C36C N31C 0.0 . .
C32C N31C C36C C35C 0.0 . .
Co4 N31C C36C C35C 179.4(6) 7_556 .
C33C C34C C37C O38C -177.9(10) . .
C35C C34C C37C O38C 0.1(16) . .
C45C N41C N42C C46C 172.3(12) . .
Co4 N41C N42C C46C -17.4(14) 7_556 .
C45C N41C N42C C43C 0.0 . .
Co4 N41C N42C C43C 170.3(9) 7_556 .
C46C N42C C43C C44C -171.6(13) . .
N41C N42C C43C C44C 0.0 . .
N42C C43C C44C C45C 0.0 . .
N31C C32C C45C N41C -4.5(10) . .
C33C C32C C45C N41C 178.4(6) . .
N31C C32C C45C C44C 170.6(7) . .
C33C C32C C45C C44C -6.5(13) . .
N42C N41C C45C C32C 176.3(10) . .
Co4 N41C C45C C32C 3.3(9) 7_556 .
N42C N41C C45C C44C 0.0 . .
Co4 N41C C45C C44C -173.0(7) 7_556 .
C43C C44C C45C C32C -175.4(12) . .
C43C C44C C45C N41C 0.0 . .
N41C N42C C46C C64C -88.6(13) . .
C43C N42C C46C C64C 81.9(13) . .
N22C C26C C51C C52C 6.9(9) . .
N22C C26C C51C C56C -171.3(5) . .
C56C C51C C52C C53C 0.0 . .
C26C C51C C52C C53C -178.3(6) . .
C51C C52C C53C C54C 0.0 . .
C52C C53C C54C C55C 0.0 . .
C53C C54C C55C C56C 0.0 . .
C53C C54C C55C C64C 180.0 . .
C54C C55C C56C C61C 180.0 . .
C64C C55C C56C C61C 0.0 . .
C54C C55C C56C C51C 0.0 . .
C64C C55C C56C C51C 180.0 . .
C52C C51C C56C C61C 180.0 . .
C26C C51C C56C C61C -1.7(6) . .
C52C C51C C56C C55C 0.0 . .
C26C C51C C56C C55C 178.3(6) . .
C55C C56C C61C C62C 0.0 . .
C51C C56C C61C C62C 180.0 . .
C56C C61C C62C C63C 0.0 . .
C61C C62C C63C C64C 0.0 . .
C62C C63C C64C C55C 0.0 . .
C62C C63C C64C C46C 177.4(7) . .
C56C C55C C64C C63C 0.0 . .
C54C C55C C64C C63C 180.0 . .
C56C C55C C64C C46C -177.3(8) . .
C54C C55C C64C C46C 2.7(8) . .
N42C C46C C64C C63C 2.4(13) . .
N42C C46C C64C C55C 179.7(7) . .
C16D N11D C12D C25D -178.5(6) . .
Co3 N11D C12D C25D 4.6(6) . .
C16D N11D C12D C13D 0.0 . .
Co3 N11D C12D C13D -176.9(4) . .
C25D C12D C13D C14D 178.4(7) . .
N11D C12D C13D C14D 0.0 . .
C12D C13D C14D C15D 0.0 . .
C12D C13D C14D C17D -178.4(7) . .
C13D C14D C15D C16D 0.0 . .
C17D C14D C15D C16D 178.3(8) . .
C14D C15D C16D N11D 0.0 . .
C12D N11D C16D C15D 0.0 . .
Co3 N11D C16D C15D 176.5(5) . .
C15D C14D C17D O18D 21.3(13) . .
C13D C14D C17D O18D -160.4(9) . .
C25D N21D N22D C23D 0.0 . .
Co3 N21D N22D C23D -177.3(7) . .
C25D N21D N22D C26D 175.4(9) . .
Co3 N21D N22D C26D -2.0(10) . .
N21D N22D C23D C24D 0.0 . .
C26D N22D C23D C24D -175.3(9) . .
N22D C23D C24D C25D 0.0 . .
C13D C12D C25D N21D -176.3(4) . .
N11D C12D C25D N21D 2.2(7) . .
C13D C12D C25D C24D -3.8(9) . .
N11D C12D C25D C24D 174.7(5) . .
N22D N21D C25D C12D 174.1(7) . .
Co3 N21D C25D C12D -7.7(6) . .
N22D N21D C25D C24D 0.0 . .
Co3 N21D C25D C24D 178.2(5) . .
C23D C24D C25D C12D -173.0(8) . .
C23D C24D C25D N21D 0.0 . .
C23D N22D C26D C51D 92.1(9) . .
N21D N22D C26D C51D -82.4(9) . .
C36D N31D C32D C45D -176.7(10) . .
Co4 N31D C32D C45D 3.8(9) . .
C36D N31D C32D C33D 0.0 . .
Co4 N31D C32D C33D -179.5(6) . .
C45D C32D C33D C34D 176.5(11) . .
N31D C32D C33D C34D 0.0 . .
C32D C33D C34D C35D 0.0 . .
C32D C33D C34D C37K -171.2(11) . .
C32D C33D C34D C37D -171.2(11) . .
C33D C34D C35D C36D 0.0 . .
C37K C34D C35D C36D 171.4(11) . .
C37D C34D C35D C36D 171.4(11) . .
C34D C35D C36D N31D 0.0 . .
C32D N31D C36D C35D 0.0 . .
Co4 N31D C36D C35D 179.4(7) . .
C35D C34D C37D O38D 162.2(16) . .
C33D C34D C37D O38D -27(2) . .
C35D C34D C37K O38K 56(2) . .
C33D C34D C37K O38K -133(2) . .
C45D N41D N42D C46D -170.6(11) . .
Co4 N41D N42D C46D 10.0(14) . .
C45D N41D N42D C43D 0.0 . .
Co4 N41D N42D C43D -179.4(9) . .
C46D N42D C43D C44D 169.9(12) . .
N41D N42D C43D C44D 0.0 . .
N42D C43D C44D C45D 0.0 . .
N31D C32D C45D C44D -178.5(7) . .
C33D C32D C45D C44D 4.8(14) . .
N31D C32D C45D N41D -6.3(12) . .
C33D C32D C45D N41D 177.1(6) . .
C43D C44D C45D C32D 172.9(13) . .
C43D C44D C45D N41D 0.0 . .
N42D N41D C45D C32D -173.9(11) . .
Co4 N41D C45D C32D 5.7(10) . .
N42D N41D C45D C44D 0.0 . .
Co4 N41D C45D C44D 179.6(6) . .
N41D N42D C46D C64D 78.3(13) . .
C43D N42D C46D C64D -90.3(12) . .
N22D C26D C51D C52D 2.8(9) . .
N22D C26D C51D C56D -179.1(5) . .
C56D C51D C52D C53D 0.0 . .
C26D C51D C52D C53D 178.1(6) . .
C51D C52D C53D C54D 0.0 . .
C52D C53D C54D C55D 0.0 . .
C53D C54D C55D C56D 0.0 . .
C53D C54D C55D C64D 180.0 . .
C54D C55D C56D C61D 180.0 . .
C64D C55D C56D C61D 0.0 . .
C54D C55D C56D C51D 0.0 . .
C64D C55D C56D C51D 180.0 . .
C52D C51D C56D C55D 0.0 . .
C26D C51D C56D C55D -178.1(6) . .
C52D C51D C56D C61D 180.0 . .
C26D C51D C56D C61D 1.9(6) . .
C55D C56D C61D C62D 0.0 . .
C51D C56D C61D C62D 180.0 . .
C56D C61D C62D C63D 0.0 . .
C61D C62D C63D C64D 0.0 . .
C62D C63D C64D C55D 0.0 . .
C62D C63D C64D C46D 179.1(7) . .
C54D C55D C64D C63D 180.0 . .
C56D C55D C64D C63D 0.0 . .
C54D C55D C64D C46D 0.9(7) . .
C56D C55D C64D C46D -179.1(7) . .
N42D C46D C64D C63D 6.2(12) . .
N42D C46D C64D C55D -174.7(7) . .
C16E N11E C12E C25E -176.5(7) . .
Co2 N11E C12E C25E 4.7(6) . .
C16E N11E C12E C13E 0.0 . .
Co2 N11E C12E C13E -178.8(4) . .
C25E C12E C13E C14E 176.2(7) . .
N11E C12E C13E C14E 0.0 . .
C12E C13E C14E C15E 0.0 . .
C12E C13E C14E C17E 177.4(8) . .
C13E C14E C15E C16E 0.0 . .
C17E C14E C15E C16E -177.3(8) . .
C14E C15E C16E N11E 0.0 . .
C12E N11E C16E C15E 0.0 . .
Co2 N11E C16E C15E 178.7(5) . .
C15E C14E C17E O18E -3.9(13) . .
C13E C14E C17E O18E 178.7(8) . .
C25E N21E N22E C26E 174.8(8) . .
Co2 N21E N22E C26E -1.3(10) . .
C25E N21E N22E C23E 0.0 . .
Co2 N21E N22E C23E -176.1(7) . .
C26E N22E C23E C24E -174.2(9) . .
N21E N22E C23E C24E 0.0 . .
N22E C23E C24E C25E 0.0 . .
C13E C12E C25E C24E 0.5(10) . .
N11E C12E C25E C24E 176.9(5) . .
C13E C12E C25E N21E -175.4(4) . .
N11E C12E C25E N21E 0.9(8) . .
C23E C24E C25E C12E -176.3(9) . .
C23E C24E C25E N21E 0.0 . .
N22E N21E C25E C12E 176.8(8) . .
Co2 N21E C25E C12E -5.8(7) . .
N22E N21E C25E C24E 0.0 . .
Co2 N21E C25E C24E 177.4(5) . .
C23E N22E C26E C51E 84.9(9) . .
N21E N22E C26E C51E -88.7(9) . .
C36E N31E C32E C45E 178.4(9) . .
Co3 N31E C32E C45E -3.0(8) . .
C36E N31E C32E C33E 0.0 . .
Co3 N31E C32E C33E 178.5(5) . .
C45E C32E C33E C34E -178.3(9) . .
N31E C32E C33E C34E 0.0 . .
C32E C33E C34E C35E 0.0 . .
C32E C33E C34E C37E 174.0(10) . .
C33E C34E C35E C36E 0.0 . .
C37E C34E C35E C36E -174.2(10) . .
C34E C35E C36E N31E 0.0 . .
C32E N31E C36E C35E 0.0 . .
Co3 N31E C36E C35E -178.4(5) . .
C35E C34E C37E O38E 151.3(11) . .
C33E C34E C37E O38E -22.8(17) . .
C45E N41E N42E C46E 167.9(11) . 7_556
Co3 N41E N42E C46E -13.5(14) . 7_556
C45E N41E N42E C43E 0.0 . .
Co3 N41E N42E C43E 178.6(9) . .
C46E N42E C43E C44E -166.4(12) 7_556 .
N41E N42E C43E C44E 0.0 . .
N42E C43E C44E C45E 0.0 . .
C33E C32E C45E C44E -4.2(13) . .
N31E C32E C45E C44E 177.4(7) . .
C33E C32E C45E N41E -175.7(6) . .
N31E C32E C45E N41E 5.9(11) . .
C43E C44E C45E C32E -172.3(12) . .
C43E C44E C45E N41E 0.0 . .
N42E N41E C45E C32E 173.3(10) . .
Co3 N41E C45E C32E -5.7(9) . .
N42E N41E C45E C44E 0.0 . .
Co3 N41E C45E C44E -179.0(7) . .
N22E C26E C51E C52E 6.8(9) . .
N22E C26E C51E C56E -175.8(5) . .
C56E C51E C52E C53E 0.0 . .
C26E C51E C52E C53E 177.5(6) . .
C51E C52E C53E C54E 0.0 . .
C52E C53E C54E C55E 0.0 . .
C53E C54E C55E C56E 0.0 . .
C53E C54E C55E C64E 180.0 . .
C54E C55E C56E C61E 180.0 . .
C64E C55E C56E C61E 0.0 . .
C54E C55E C56E C51E 0.0 . .
C64E C55E C56E C51E 180.0 . .
C52E C51E C56E C61E 180.0 . .
C26E C51E C56E C61E 2.6(6) . .
C52E C51E C56E C55E 0.0 . .
C26E C51E C56E C55E -177.4(6) . .
C55E C56E C61E C62E 0.0 . .
C51E C56E C61E C62E 180.0 . .
C56E C61E C62E C63E 0.0 . .
C61E C62E C63E C64E 0.0 . .
C62E C63E C64E C55E 0.0 . .
C62E C63E C64E C46E -179.9(7) . .
C54E C55E C64E C63E 180.0 . .
C56E C55E C64E C63E 0.0 . .
C54E C55E C64E C46E -0.1(7) . .
C56E C55E C64E C46E 179.9(7) . .
N42E C46E C64E C63E 3(5) 7_556 .
N42E C46E C64E C55E -177(5) 7_556 .
C16F N11F C12F C25F 176.0(9) . .
Co2 N11F C12F C25F 3.1(8) . .
C16F N11F C12F C13F 0.0 . .
Co2 N11F C12F C13F -172.9(5) . .
C25F C12F C13F C14F -175.7(10) . .
N11F C12F C13F C14F 0.0 . .
C12F C13F C14F C15F 0.0 . .
C12F C13F C14F C17F 179.5(3) . .
C13F C14F C15F C16F 0.0 . .
C17F C14F C15F C16F -179.6(3) . .
C14F C15F C16F N11F 0.0 . .
C12F N11F C16F C15F 0.0 . .
Co2 N11F C16F C15F 172.2(5) . .
C13F C14F C17F O18F 28.5(19) . .
C15F C14F C17F O18F -152.0(18) . .
C25F N21F N22F C23F 0.0 . .
Co2 N21F N22F C23F 178.2(7) . .
C25F N21F N22F C26F 172.4(9) . .
Co2 N21F N22F C26F -9.5(11) . .
N21F N22F C23F C24F 0.0 . .
C26F N22F C23F C24F -171.7(9) . .
N22F C23F C24F C25F 0.0 . .
N11F C12F C25F C24F 176.7(6) . .
C13F C12F C25F C24F -7.4(12) . .
N11F C12F C25F N21F -2.7(10) . .
C13F C12F C25F N21F 173.2(5) . .
C23F C24F C25F C12F -179.5(11) . .
C23F C24F C25F N21F 0.0 . .
N22F N21F C25F C12F 179.6(9) . .
Co2 N21F C25F C12F 0.9(8) . .
N22F N21F C25F C24F 0.0 . .
Co2 N21F C25F C24F -178.6(5) . .
N21F N22F C26F C51F -80.7(10) . .
C23F N22F C26F C51F 89.9(10) . .
C36F N31F C32F C45F 176.8(6) . .
Co4 N31F C32F C45F -4.8(6) . .
C36F N31F C32F C33F 0.0 . .
Co4 N31F C32F C33F 178.4(4) . .
C45F C32F C33F C34F -176.7(7) . .
N31F C32F C33F C34F 0.0 . .
C32F C33F C34F C35F 0.0 . .
C32F C33F C34F C37F 179.9(7) . .
C33F C34F C35F C36F 0.0 . .
C37F C34F C35F C36F -179.8(8) . .
C34F C35F C36F N31F 0.0 . .
C32F N31F C36F C35F 0.0 . .
Co4 N31F C36F C35F -178.2(5) . .
C33F C34F C37F O38F 179.6(7) . .
C35F C34F C37F O38F -0.6(11) . .
C45F N41F N42F C46F -170.4(8) . .
Co4 N41F N42F C46F 11.1(10) . .
C45F N41F N42F C43F 0.0 . .
Co4 N41F N42F C43F -178.6(6) . .
C46F N42F C43F C44F 170.4(8) . .
N41F N42F C43F C44F 0.0 . .
N42F C43F C44F C45F 0.0 . .
N31F C32F C45F N41F 0.9(7) . .
C33F C32F C45F N41F 177.7(4) . .
N31F C32F C45F C44F -173.7(5) . .
C33F C32F C45F C44F 3.0(9) . .
N42F N41F C45F C32F -175.8(7) . .
Co4 N41F C45F C32F 3.2(6) . .
N42F N41F C45F C44F 0.0 . .
Co4 N41F C45F C44F 179.0(4) . .
C43F C44F C45F C32F 175.1(8) . .
C43F C44F C45F N41F 0.0 . .
N41F N42F C46F C64F 83.4(10) . .
C43F N42F C46F C64F -85.3(10) . .
N22F C26F C51F C52F -7.9(11) . .
N22F C26F C51F C56F 175.0(6) . .
C56F C51F C52F C53F 0.0 . .
C26F C51F C52F C53F -177.1(7) . .
C51F C52F C53F C54F 0.0 . .
C52F C53F C54F C55F 0.0 . .
C53F C54F C55F C64F 180.0 . .
C53F C54F C55F C56F 0.0 . .
C54F C55F C56F C61F 180.0 . .
C64F C55F C56F C61F 0.0 . .
C54F C55F C56F C51F 0.0 . .
C64F C55F C56F C51F 180.0 . .
C52F C51F C56F C61F 180.0 . .
C26F C51F C56F C61F -2.8(6) . .
C52F C51F C56F C55F 0.0 . .
C26F C51F C56F C55F 177.2(6) . .
C55F C56F C61F C62F 0.0 . .
C51F C56F C61F C62F 180.0 . .
C56F C61F C62F C63F 0.0 . .
C61F C62F C63F C64F 0.0 . .
C54F C55F C64F C63F 180.0 . .
C56F C55F C64F C63F 0.0 . .
C54F C55F C64F C46F -3.8(7) . .
C56F C55F C64F C46F 176.2(7) . .
C62F C63F C64F C55F 0.0 . .
C62F C63F C64F C46F -176.3(7) . .
N42F C46F C64F C55F -177.9(6) . .
N42F C46F C64F C63F -1.7(11) . .
O12G P11G O13G C13G 76(2) . .
O14G P11G O13G C13G -157.4(19) . .
O15G P11G O13G C13G -51(2) . .
O12G P11G O14G C14G 51.2(10) . .
O15G P11G O14G C14G 176.9(9) . .
O13G P11G O14G C14G -75.4(12) . .
O12G P11G O15G C15G 64.6(10) . .
O14G P11G O15G C15G -61.5(10) . .
O13G P11G O15G C15G -168.4(9) . .
